data_7709583
loop_
_publ_author_name
'Xue, Yujie'
'Wang, Jijiang'
'Shi, Yalei'
'Xu, Wenhua'
'Zhao, Yanxia'
'Wu, Biao'
'Yang, Xiao-Juan'

_publ_section_title
;
 Assembly of metallo-macrocycles through reductive C--C coupling of
 alkylnitriles by an Mg--Mg-bonded compound
;
_journal_name_full 'Dalton Transactions'
_journal_paper_doi 10.1039/D2DT00181K
_journal_year 2022
_chemical_formula_moiety 'C139.09 H218 K3 Mg3 N12 O7, 0.45(C2)'
_chemical_formula_sum 'C140 H227 K3 Mg3 N12 O7'
_chemical_formula_weight 2380.55
_space_group_crystal_system triclinic
_space_group_IT_number 2
_space_group_name_Hall '-P 1'
_space_group_name_H-M_alt 'P -1'
_atom_sites_solution_hydrogens geom
_audit_creation_date 2021-11-01
_audit_creation_method
;
Olex2 1.2
(compiled 2018.05.29 svn.r3508 for OlexSys, GUI svn.r5506)
;
_audit_update_record
;
2021-11-15 deposited with the CCDC.	2022-02-14 downloaded from the CCDC.
;
_cell_angle_alpha 95.42(4)
_cell_angle_beta 97.06(4)
_cell_angle_gamma 108.92(4)
_cell_formula_units_Z 2
_cell_length_a 14.10(3)
_cell_length_b 17.32(3)
_cell_length_c 34.45(6)
_cell_measurement_reflns_used 9037
_cell_measurement_temperature 293(2)
_cell_measurement_theta_max 24.26
_cell_measurement_theta_min 2.38
_cell_volume 7817(3)
_computing_cell_refinement 'SAINT V8.38A (?, 2016)'
_computing_data_reduction 'SAINT V8.38A (?, 2016)'
_computing_molecular_graphics 'Olex2 (Dolomanov et al., 2009)'
_computing_publication_material 'Olex2 (Dolomanov et al., 2009)'
_computing_structure_refinement 'XL (Sheldrick, 2008)'
_diffrn_ambient_temperature 293(2)
_diffrn_measured_fraction_theta_full 0.991
_diffrn_measured_fraction_theta_max 0.980
_diffrn_measurement_device_type 'Bruker APEX-II CCD'
_diffrn_measurement_method '\f and \w scans'
_diffrn_radiation_type MoK\a
_diffrn_radiation_wavelength 0.71073
_diffrn_reflns_av_R_equivalents 0.0857
_diffrn_reflns_av_unetI/netI 0.1061
_diffrn_reflns_Laue_measured_fraction_full 0.991
_diffrn_reflns_Laue_measured_fraction_max 0.980
_diffrn_reflns_limit_h_max 16
_diffrn_reflns_limit_h_min -16
_diffrn_reflns_limit_k_max 20
_diffrn_reflns_limit_k_min -20
_diffrn_reflns_limit_l_max 40
_diffrn_reflns_limit_l_min -41
_diffrn_reflns_number 91362
_diffrn_reflns_point_group_measured_fraction_full 0.991
_diffrn_reflns_point_group_measured_fraction_max 0.980
_diffrn_reflns_theta_full 25.242
_diffrn_reflns_theta_max 25.509
_diffrn_reflns_theta_min 2.266
_diffrn_standards_number 0
_exptl_absorpt_coefficient_mu 0.150
_exptl_absorpt_correction_T_max 0.7452
_exptl_absorpt_correction_T_min 0.6547
_exptl_absorpt_correction_type multi-scan
_exptl_absorpt_process_details
;
SADABS-2016/2 (Bruker,2016/2) was used for absorption correction.
wR2(int) was 0.1374 before and 0.0751 after correction.
The Ratio of minimum to maximum transmission is 0.8786.
The \l/2 correction factor is Not present.
;
_exptl_crystal_colour Orange
_exptl_crystal_density_diffrn 1.011
_exptl_crystal_density_meas ?
_exptl_crystal_description Block
_exptl_crystal_F_000 2600
_exptl_crystal_size_max 0.23
_exptl_crystal_size_mid 0.23
_exptl_crystal_size_min 0.2
_refine_diff_density_max 1.065
_refine_diff_density_min -0.544
_refine_diff_density_rms 0.075
_refine_ls_extinction_coef 0.0038(2)
_refine_ls_extinction_expression Fc^*^=kFc[1+0.001xFc^2^\l^3^/sin(2\q)]^-1/4^
_refine_ls_extinction_method 'SHELXL-2014/7 (Sheldrick 2014'
_refine_ls_goodness_of_fit_ref 1.130
_refine_ls_hydrogen_treatment constr
_refine_ls_matrix_type full
_refine_ls_number_parameters 1500
_refine_ls_number_reflns 28510
_refine_ls_number_restraints 70
_refine_ls_restrained_S_all 1.129
_refine_ls_R_factor_all 0.1964
_refine_ls_R_factor_gt 0.1148
_refine_ls_shift/su_max 0.046
_refine_ls_shift/su_mean 0.000
_refine_ls_structure_factor_coef Fsqd
_refine_ls_weighting_details 'w=1/[\s^2^(Fo^2^)+(0.0010P)^2^+26.0000P] where P=(Fo^2^+2Fc^2^)/3'
_refine_ls_weighting_scheme calc
_refine_ls_wR_factor_gt 0.2297
_refine_ls_wR_factor_ref 0.2609
_reflns_Friedel_coverage 0.000
_reflns_number_gt 14110
_reflns_number_total 28510
_reflns_threshold_expression 'I > 2\s(I)'
_cod_data_source_file d2dt00181k3.cif
_cod_data_source_block 1_a_sq_CCDC1
_cod_depositor_comments
;
The following automatic conversions were performed:

data item '_exptl_crystal_density_meas' value 'not measured' was
changed to '?' -- the value is perceived as not measured.

Automatic conversion script
Id: cif_fix_values 7556 2019-12-06 15:28:31Z antanas 
;
_cod_original_cell_volume 7817(25)
_cod_database_code 7709583
_shelx_shelxl_version_number 2014/7
_shelx_space_group_comment
;
The symmetry employed for this shelxl refinement is uniquely defined
by the following loop, which should always be used as a source of
symmetry information in preference to the above space-group names.
They are only intended as comments.
;
_shelx_estimated_absorpt_t_max 0.971
_shelx_estimated_absorpt_t_min 0.966
_olex2_refinement_description
;
1. Fixed Uiso
 At 1.2 times of:
  All C(H) groups, All C(H,H) groups, All N(H) groups
 At 1.5 times of:
  All C(H,H,H) groups
2. Restrained distances
 C19-C20
 1.54 with sigma of 0.02
 C20-C21 = C21-C22 = C128-C129
 1.54 with sigma of 0.01
3. Uiso/Uaniso restraints and constraints
Uanis(C19) \\sim Ueq, Uanis(C20) \\sim Ueq, Uanis(C21) \\sim Ueq, Uanis(C19A)
\\sim Ueq, Uanis(C20A) \\sim Ueq, Uanis(C21A) \\sim Ueq, Uanis(C22) \\sim Ueq,
Uanis(C25) \\sim Ueq, Uanis(C26) \\sim Ueq, Uanis(C127) \\sim Ueq, Uanis(C128)
\\sim Ueq: with sigma of 0.0001 and sigma for terminal atoms of 0.0002
Uanis(C42) = Uanis(C47)
Uanis(C20) = Uanis(C21)
Uanis(C19) = Uanis(C19A)
Uanis(C20) = Uanis(C20A)
Uanis(C21) = Uanis(C21A)
Uanis(C130) = Uanis(C131)
Uanis(C22) = Uanis(C23)
Uanis(C25) = Uanis(C26)
Uanis(C26) = Uanis(C27)
4. Others
 Sof(C19A)=Sof(C20A)=Sof(C21A)=1-FVAR(1)
 Sof(C19)=Sof(C20)=Sof(C21)=FVAR(1)
5.a Ternary CH refined with riding coordinates:
 C55(H55), C67(H67), C70(H70), C79(H79), C82(H82), C91(H91), C94(H94),
 C103(H103), C106(H106), C115(H115), C118(H118), C125(H125)
5.b Secondary CH2 refined with riding coordinates:
 C14(H14A,H14B), C15(H15A,H15B), C16(H16A,H16B), C17(H17A,H17B), C26(H26A,
 H26B), C27(H27A,H27B), C28(H28A,H28B), C29(H29A,H29B), C32(H32A,H32B),
 C33(H33A,H33B), C34(H34A,H34B), C38(H38A,H38B), C39(H39A,H39B), C40(H40A,H40B),
  C41(H41A,H41B), C44(H44A,H44B), C45(H45A,H45B), C46(H46A,H46B), C122(H12J,
 H12K), C123(H12L,H12M), C126(H12Q,H12R), C127(H12S,H12T), C128(H12U,H12V),
 C129(H12W,H12X), C130(H13D,H13E), C131(H13F,H13G), C132(H13H,H13I), C133(H13J,
 H13K), C134(H13L,H13M), C135(H13N,H13O), C136(H13P,H13Q), C137(H13R,H13S),
 C139(H13W,H13X), C140(H14C,H14D)
5.c Aromatic/amide H refined with riding coordinates:
 N7(H7), N9(H9), N11(H11), C51(H51), C52(H52), C53(H53), C63(H63), C64(H64),
 C65(H65), C75(H75), C76(H76), C77(H77), C87(H87), C88(H88), C89(H89), C99(H99),
  C100(H100), C101(H101), C111(H111), C112(H112), C113(H113)
5.d Idealised Me refined as rotating group:
 C3(H3A,H3B,H3C), C4(H4A,H4B,H4C), C7(H7A,H7B,H7C), C8(H8A,H8B,H8C), C11(H11A,
 H11B,H11C), C12(H12A,H12B,H12C), C13(H13A,H13B,H13C), C25(H25A,H25B,H25C),
 C31(H31A,H31B,H31C), C37(H37A,H37B,H37C), C43(H43A,H43B,H43C), C56(H56A,H56B,
 H56C), C57(H57A,H57B,H57C), C59(H59A,H59B,H59C), C60(H60A,H60B,H60C), C68(H68A,
 H68B,H68C), C69(H69A,H69B,H69C), C71(H71A,H71B,H71C), C72(H72A,H72B,H72C),
 C80(H80A,H80B,H80C), C81(H81A,H81B,H81C), C83(H83A,H83B,H83C), C84(H84A,H84B,
 H84C), C92(H92A,H92B,H92C), C93(H93A,H93B,H93C), C95(H95A,H95B,H95C), C96(H96A,
 H96B,H96C), C104(H10A,H10B,H10C), C105(H10D,H10E,H10F), C107(H10G,H10H,H10I),
 C108(H10J,H10K,H10L), C116(H11D,H11E,H11F), C117(H11G,H11H,H11I), C119(H11J,
 H11K,H11L), C120(H12D,H12E,H12F), C121(H12G,H12H,H12I), C124(H12N,H12O,H12P),
 C138(H13T,H13U,H13V), C141(H14E,H14F,H14G)
;
_olex2_submission_special_instructions 'No special instructions were received'

loop_
_space_group_symop_operation_xyz
'x, y, z'
'-x, -y, -z'

loop_
_atom_site_label
_atom_site_type_symbol
_atom_site_fract_x
_atom_site_fract_y
_atom_site_fract_z
_atom_site_U_iso_or_equiv
_atom_site_adp_type
_atom_site_occupancy
_atom_site_site_symmetry_order
_atom_site_calc_flag
_atom_site_refinement_flags_posn
_atom_site_refinement_flags_adp
_atom_site_refinement_flags_occupancy
_atom_site_disorder_assembly
_atom_site_disorder_group
K1 K 0.08316(13) 0.13016(9) 0.12899(4) 0.0686(5) Uani 1 1 d . . . . .
K2 K 0.32435(13) 0.55812(10) 0.44691(4) 0.0712(5) Uani 1 1 d . . . . .
K3 K 0.48028(14) 0.84270(10) 0.13405(5) 0.0807(5) Uani 1 1 d . . . . .
Mg1 Mg 0.18781(14) 0.31480(11) 0.11256(5) 0.0406(5) Uani 1 1 d . . . . .
Mg2 Mg 0.22815(16) 0.44905(12) 0.35903(5) 0.0510(5) Uani 1 1 d . . . . .
Mg3 Mg 0.48712(14) 0.80675(11) 0.22903(6) 0.0465(5) Uani 1 1 d . . . . .
O1 O 0.0042(4) 0.0714(3) 0.19046(13) 0.0773(15) Uani 1 1 d . . . . .
O2 O 0.0186(4) -0.0340(3) 0.12513(14) 0.0740(14) Uani 1 1 d . . . . .
O3 O 0.2859(5) 0.6272(5) 0.51222(19) 0.127(2) Uani 1 1 d . . . . .
O4 O 0.4981(6) 0.6963(4) 0.4564(3) 0.135(3) Uani 1 1 d . . . . .
O5 O 0.5724(5) 0.9423(3) 0.08155(17) 0.0962(17) Uani 1 1 d . . . . .
O6 O 0.3142(5) 0.8242(4) 0.07181(19) 0.113(2) Uani 1 1 d . . . . .
O7 O 0.4224(4) 0.7150(3) 0.06958(15) 0.0864(16) Uani 1 1 d . . . . .
N1 N 0.2274(3) 0.2285(3) 0.08094(13) 0.0443(11) Uani 1 1 d . . . . .
N2 N 0.0461(4) 0.2509(3) 0.08268(13) 0.0443(12) Uani 1 1 d . . . . .
N3 N 0.2814(4) 0.3955(3) 0.40289(13) 0.0574(14) Uani 1 1 d . . . . .
N4 N 0.1180(4) 0.4462(3) 0.39109(14) 0.0525(13) Uani 1 1 d . . . . .
N5 N 0.6257(3) 0.8586(3) 0.21436(14) 0.0476(12) Uani 1 1 d . . . . .
N6 N 0.4625(4) 0.9111(3) 0.21834(15) 0.0522(13) Uani 1 1 d . . . . .
N7 N 0.2498(4) 0.3908(3) 0.30848(14) 0.0655(15) Uani 1 1 d . . . . .
H7 H 0.2931 0.3670 0.3150 0.079 Uiso 1 1 calc R . . . .
N8 N 0.2001(4) 0.2949(3) 0.17128(14) 0.0478(12) Uani 1 1 d . . . . .
N9 N 0.4465(4) 0.7775(3) 0.28106(16) 0.0635(15) Uani 1 1 d . . . . .
H9 H 0.4518 0.8207 0.2970 0.076 Uiso 1 1 calc R . . . .
N10 N 0.3192(4) 0.5726(3) 0.36182(15) 0.0603(14) Uani 1 1 d . . . . .
N11 N 0.2144(4) 0.4373(3) 0.11723(14) 0.0556(14) Uani 1 1 d . . . . .
H11 H 0.1736 0.4493 0.1001 0.067 Uiso 1 1 calc R . . . .
N12 N 0.4023(4) 0.7086(3) 0.18436(15) 0.0535(13) Uani 1 1 d . . . . .
C1 C 0.1405(5) 0.1757(3) 0.05335(15) 0.0449(14) Uani 1 1 d . . . . .
C2 C 0.0517(4) 0.1880(3) 0.05401(16) 0.0459(14) Uani 1 1 d . . . . .
C3 C 0.1525(5) 0.1033(4) 0.02834(19) 0.0657(19) Uani 1 1 d . . . . .
H3A H 0.1801 0.0720 0.0452 0.099 Uiso 1 1 calc GR . . . .
H3B H 0.1976 0.1234 0.0100 0.099 Uiso 1 1 calc GR . . . .
H3C H 0.0874 0.0686 0.0140 0.099 Uiso 1 1 calc GR . . . .
C4 C -0.0487(5) 0.1283(4) 0.03114(19) 0.0642(19) Uani 1 1 d . . . . .
H4A H -0.0380 0.1068 0.0060 0.096 Uiso 1 1 calc GR . . . .
H4B H -0.0965 0.1568 0.0272 0.096 Uiso 1 1 calc GR . . . .
H4C H -0.0748 0.0838 0.0458 0.096 Uiso 1 1 calc GR . . . .
C5 C 0.2090(6) 0.3786(4) 0.42928(17) 0.0595(18) Uani 1 1 d . . . . .
C6 C 0.1297(5) 0.4058(4) 0.42404(17) 0.0570(17) Uani 1 1 d . . . . .
C7 C 0.2356(6) 0.3412(5) 0.46565(19) 0.080(2) Uani 1 1 d . . . . .
H7A H 0.2491 0.3807 0.4889 0.121 Uiso 1 1 calc GR . . . .
H7B H 0.2948 0.3262 0.4633 0.121 Uiso 1 1 calc GR . . . .
H7C H 0.1796 0.2929 0.4676 0.121 Uiso 1 1 calc GR . . . .
C8 C 0.0568(5) 0.3983(4) 0.45332(18) 0.074(2) Uani 1 1 d . . . . .
H8A H 0.0723 0.3669 0.4732 0.111 Uiso 1 1 calc GR . . . .
H8B H -0.0115 0.3709 0.4398 0.111 Uiso 1 1 calc GR . . . .
H8C H 0.0633 0.4523 0.4656 0.111 Uiso 1 1 calc GR . . . .
C9 C 0.6324(4) 0.9385(3) 0.20555(18) 0.0492(15) Uani 1 1 d . . . . .
C10 C 0.5523(5) 0.9650(3) 0.20725(18) 0.0523(16) Uani 1 1 d . . . . .
C11 C 0.7272(5) 0.9890(4) 0.1900(2) 0.0658(19) Uani 1 1 d . . . . .
H11A H 0.7231 0.9679 0.1628 0.099 Uiso 1 1 calc GR . . . .
H11B H 0.7866 0.9850 0.2053 0.099 Uiso 1 1 calc GR . . . .
H11C H 0.7312 1.0456 0.1921 0.099 Uiso 1 1 calc GR . . . .
C12 C 0.5449(5) 1.0405(4) 0.1898(2) 0.069(2) Uani 1 1 d . . . . .
H12A H 0.6116 1.0807 0.1923 0.104 Uiso 1 1 calc GR . . . .
H12B H 0.5031 1.0635 0.2037 0.104 Uiso 1 1 calc GR . . . .
H12C H 0.5152 1.0249 0.1624 0.104 Uiso 1 1 calc GR . . . .
C13 C -0.0494(7) 0.6086(6) 0.2596(3) 0.110(3) Uani 1 1 d . . . . .
H13A H -0.0287 0.6282 0.2358 0.166 Uiso 1 1 calc GR . . . .
H13B H -0.0557 0.6529 0.2769 0.166 Uiso 1 1 calc GR . . . .
H13C H -0.1137 0.5647 0.2533 0.166 Uiso 1 1 calc GR . . . .
C14 C 0.0303(7) 0.5769(5) 0.2802(2) 0.087(2) Uani 1 1 d . . . . .
H14A H 0.0933 0.6229 0.2886 0.105 Uiso 1 1 calc R . . . .
H14B H 0.0075 0.5557 0.3038 0.105 Uiso 1 1 calc R . . . .
C15 C 0.0513(6) 0.5106(4) 0.25519(19) 0.0673(19) Uani 1 1 d . . . . .
H15A H 0.0778 0.5325 0.2323 0.081 Uiso 1 1 calc R . . . .
H15B H -0.0121 0.4657 0.2457 0.081 Uiso 1 1 calc R . . . .
C16 C 0.1260(5) 0.4770(4) 0.27679(17) 0.0580(17) Uani 1 1 d . . . . .
H16A H 0.0975 0.4522 0.2987 0.070 Uiso 1 1 calc R . . . .
H16B H 0.1878 0.5226 0.2877 0.070 Uiso 1 1 calc R . . . .
C17 C 0.1529(5) 0.4133(4) 0.25116(18) 0.0622(18) Uani 1 1 d . . . . .
H17A H 0.0900 0.3694 0.2396 0.075 Uiso 1 1 calc R . . . .
H17B H 0.1819 0.4392 0.2296 0.075 Uiso 1 1 calc R . . . .
C18 C 0.2236(5) 0.3751(4) 0.26984(16) 0.0486(15) Uani 1 1 d . . . . .
C19 C 0.4715(17) 0.3862(14) 0.2652(6) 0.132(2) Uani 0.547(11) 1 d D U P A 1
C20 C 0.5592(12) 0.3489(17) 0.2748(7) 0.1643(16) Uani 0.547(11) 1 d D U P A 1
C21 C 0.4412(9) 0.322(2) 0.2685(11) 0.1643(16) Uani 0.547(11) 1 d D U P A 1
C22 C 0.3249(6) 0.2764(5) 0.2613(2) 0.0729(12) Uani 1 1 d D U . . .
C23 C 0.2554(6) 0.3216(5) 0.2457(2) 0.0729(12) Uani 1 1 d . . . . .
C24 C 0.2240(5) 0.3078(3) 0.20543(17) 0.0473(15) Uani 1 1 d . . . . .
C25 C 0.6709(10) 0.4056(8) 0.1711(4) 0.1701(18) Uani 1 1 d . U . B 1
H25A H 0.7257 0.3999 0.1585 0.255 Uiso 1 1 calc GR . . B 1
H25B H 0.6402 0.3563 0.1822 0.255 Uiso 1 1 calc GR . . B 1
H25C H 0.6965 0.4518 0.1918 0.255 Uiso 1 1 calc GR . . B 1
C26 C 0.5820(10) 0.4209(8) 0.1371(4) 0.1701(18) Uani 1 1 d . U . B 1
H26A H 0.6121 0.4663 0.1230 0.204 Uiso 1 1 calc R . . B 1
H26B H 0.5457 0.3716 0.1184 0.204 Uiso 1 1 calc R . . B 1
C27 C 0.5101(10) 0.4428(9) 0.1661(4) 0.1701(18) Uani 1 1 d . . . B 1
H27A H 0.4835 0.3980 0.1810 0.204 Uiso 1 1 calc R . . B 1
H27B H 0.5475 0.4925 0.1845 0.204 Uiso 1 1 calc R . . B 1
C28 C 0.4303(5) 0.4548(4) 0.1410(2) 0.071(2) Uani 1 1 d . . . . .
H28A H 0.3867 0.4023 0.1261 0.086 Uiso 1 1 calc R . . B .
H28B H 0.4585 0.4911 0.1224 0.086 Uiso 1 1 calc R . . B .
C29 C 0.3675(4) 0.4925(3) 0.16501(17) 0.0496(15) Uani 1 1 d . . . . .
H29A H 0.3421 0.4569 0.1843 0.060 Uiso 1 1 calc R . . . .
H29B H 0.4115 0.5454 0.1794 0.060 Uiso 1 1 calc R . . . .
C30 C 0.2799(5) 0.5043(3) 0.14042(17) 0.0489(15) Uani 1 1 d . . . . .
C31 C -0.1032(6) 0.5583(6) 0.1331(3) 0.119(3) Uani 1 1 d . . . . .
H31A H -0.1556 0.5712 0.1173 0.179 Uiso 1 1 calc GR . . . .
H31B H -0.0875 0.5900 0.1589 0.179 Uiso 1 1 calc GR . . . .
H31C H -0.1264 0.5006 0.1353 0.179 Uiso 1 1 calc GR . . . .
C32 C -0.0095(6) 0.5792(5) 0.1138(2) 0.085(2) Uani 1 1 d . . . . .
H32A H 0.0126 0.6373 0.1112 0.102 Uiso 1 1 calc R . . . .
H32B H -0.0265 0.5481 0.0875 0.102 Uiso 1 1 calc R . . . .
C33 C 0.0773(5) 0.5606(4) 0.13676(19) 0.0620(18) Uani 1 1 d . . . . .
H33A H 0.0597 0.5013 0.1355 0.074 Uiso 1 1 calc R . . . .
H33B H 0.0868 0.5840 0.1643 0.074 Uiso 1 1 calc R . . . .
C34 C 0.1771(5) 0.5954(4) 0.12074(18) 0.0564(17) Uani 1 1 d . . . . .
H34A H 0.1671 0.5710 0.0934 0.068 Uiso 1 1 calc R . . . .
H34B H 0.1927 0.6544 0.1212 0.068 Uiso 1 1 calc R . . . .
C35 C 0.2676(5) 0.5809(3) 0.14304(17) 0.0477(15) Uani 1 1 d . . . . .
C36 C 0.3416(5) 0.6492(4) 0.16621(18) 0.0499(15) Uani 1 1 d . . . . .
C37 C 0.7847(8) 0.6911(8) 0.3396(4) 0.147(5) Uani 1 1 d . . . . .
H37A H 0.8523 0.6993 0.3344 0.220 Uiso 1 1 calc GR . . . .
H37B H 0.7655 0.6475 0.3554 0.220 Uiso 1 1 calc GR . . . .
H37C H 0.7826 0.7411 0.3536 0.220 Uiso 1 1 calc GR . . . .
C38 C 0.7113(6) 0.6681(6) 0.3008(3) 0.108(3) Uani 1 1 d . . . . .
H38A H 0.7133 0.6173 0.2870 0.130 Uiso 1 1 calc R . . . .
H38B H 0.7333 0.7110 0.2844 0.130 Uiso 1 1 calc R . . . .
C39 C 0.6013(6) 0.6567(5) 0.3065(3) 0.087(2) Uani 1 1 d . . . . .
H39A H 0.5779 0.6109 0.3212 0.104 Uiso 1 1 calc R . . . .
H39B H 0.6006 0.7059 0.3223 0.104 Uiso 1 1 calc R . . . .
C40 C 0.5296(6) 0.6408(5) 0.2692(2) 0.076(2) Uani 1 1 d . . . . .
H40A H 0.5282 0.5905 0.2538 0.091 Uiso 1 1 calc R . . . .
H40B H 0.5538 0.6856 0.2541 0.091 Uiso 1 1 calc R . . . .
C41 C 0.4222(5) 0.6324(4) 0.27589(19) 0.0590(17) Uani 1 1 d . . . . .
H41A H 0.3781 0.6184 0.2505 0.071 Uiso 1 1 calc R . . . .
H41B H 0.3981 0.5872 0.2908 0.071 Uiso 1 1 calc R . . . .
C42 C 0.4135(5) 0.7091(4) 0.29755(19) 0.0575(12) Uani 1 1 d . . . . .
C43 C 0.1479(10) 0.8852(8) 0.3419(4) 0.176(6) Uani 1 1 d . . . . .
H43A H 0.1468 0.8904 0.3144 0.263 Uiso 1 1 calc GR . . . .
H43B H 0.1433 0.9341 0.3559 0.263 Uiso 1 1 calc GR . . . .
H43C H 0.0913 0.8383 0.3449 0.263 Uiso 1 1 calc GR . . . .
C44 C 0.2475(9) 0.8733(6) 0.3587(3) 0.134(4) Uani 1 1 d . . . . .
H44A H 0.3037 0.9236 0.3585 0.160 Uiso 1 1 calc R . . . .
H44B H 0.2458 0.8640 0.3860 0.160 Uiso 1 1 calc R . . . .
C45 C 0.2662(7) 0.8015(5) 0.3357(3) 0.094(3) Uani 1 1 d . . . . .
H45A H 0.2058 0.7530 0.3329 0.113 Uiso 1 1 calc R . . . .
H45B H 0.2762 0.8143 0.3094 0.113 Uiso 1 1 calc R . . . .
C46 C 0.3568(6) 0.7807(4) 0.3543(2) 0.078(2) Uani 1 1 d . . . . .
H46A H 0.4173 0.8288 0.3562 0.094 Uiso 1 1 calc R . . . .
H46B H 0.3479 0.7703 0.3810 0.094 Uiso 1 1 calc R . . . .
C47 C 0.3749(5) 0.7074(4) 0.33283(19) 0.0575(12) Uani 1 1 d . . . . .
C48 C 0.3449(5) 0.6337(4) 0.34861(19) 0.0598(17) Uani 1 1 d . . . . .
C49 C 0.3233(5) 0.2313(4) 0.07198(17) 0.0498(15) Uani 1 1 d . . . . .
C50 C 0.3590(5) 0.2647(5) 0.0386(2) 0.071(2) Uani 1 1 d . . . . .
C51 C 0.4536(6) 0.2630(5) 0.0303(3) 0.086(2) Uani 1 1 d . . . . .
H51 H 0.4759 0.2831 0.0077 0.103 Uiso 1 1 calc R . . . .
C52 C 0.5130(6) 0.2335(5) 0.0537(3) 0.077(2) Uani 1 1 d . . . . .
H52 H 0.5738 0.2310 0.0468 0.093 Uiso 1 1 calc R . . . .
C53 C 0.4827(6) 0.2070(5) 0.0879(2) 0.077(2) Uani 1 1 d . . . . .
H53 H 0.5254 0.1897 0.1051 0.092 Uiso 1 1 calc R . . . .
C54 C 0.3872(6) 0.2055(4) 0.0975(2) 0.0630(18) Uani 1 1 d . . . . .
C55 C 0.3014(7) 0.3070(8) 0.0132(3) 0.110(4) Uani 1 1 d . . . . .
H55 H 0.2365 0.3002 0.0224 0.132 Uiso 1 1 calc R . . . .
C56 C 0.2793(7) 0.2708(7) -0.0305(3) 0.127(4) Uani 1 1 d . . . . .
H56A H 0.3421 0.2815 -0.0406 0.191 Uiso 1 1 calc GR . . . .
H56B H 0.2373 0.2959 -0.0449 0.191 Uiso 1 1 calc GR . . . .
H56C H 0.2447 0.2124 -0.0333 0.191 Uiso 1 1 calc GR . . . .
C57 C 0.3628(10) 0.3997(7) 0.0183(3) 0.151(5) Uani 1 1 d . . . . .
H57A H 0.3900 0.4193 0.0458 0.227 Uiso 1 1 calc GR . . . .
H57B H 0.3192 0.4291 0.0091 0.227 Uiso 1 1 calc GR . . . .
H57C H 0.4175 0.4086 0.0033 0.227 Uiso 1 1 calc GR . . . .
C59 C 0.4467(9) 0.2036(6) 0.1710(3) 0.139(5) Uani 1 1 d . . . . .
H59A H 0.4921 0.1740 0.1662 0.208 Uiso 1 1 calc GR . . . .
H59B H 0.4204 0.1905 0.1949 0.208 Uiso 1 1 calc GR . . . .
H59C H 0.4827 0.2618 0.1736 0.208 Uiso 1 1 calc GR . . . .
C60 C 0.3098(7) 0.0870(6) 0.1301(3) 0.115(3) Uani 1 1 d . . . . .
H60A H 0.2504 0.0717 0.1102 0.172 Uiso 1 1 calc GR . . . .
H60B H 0.2906 0.0686 0.1543 0.172 Uiso 1 1 calc GR . . . .
H60C H 0.3566 0.0618 0.1215 0.172 Uiso 1 1 calc GR . . . .
C61 C -0.0287(4) 0.2876(4) 0.07416(18) 0.0507(15) Uani 1 1 d . . . . .
C62 C -0.0374(5) 0.3249(4) 0.04005(19) 0.0556(16) Uani 1 1 d . . . . .
C63 C -0.1139(6) 0.3601(5) 0.0332(2) 0.074(2) Uani 1 1 d . . . . .
H63 H -0.1210 0.3839 0.0104 0.089 Uiso 1 1 calc R . . . .
C64 C -0.1772(6) 0.3593(6) 0.0599(3) 0.096(3) Uani 1 1 d . . . . .
H64 H -0.2290 0.3810 0.0550 0.115 Uiso 1 1 calc R . . . .
C65 C -0.1655(6) 0.3270(6) 0.0938(3) 0.090(3) Uani 1 1 d . . . . .
H65 H -0.2081 0.3293 0.1122 0.108 Uiso 1 1 calc R . . . .
C66 C -0.0920(5) 0.2904(4) 0.10223(19) 0.0615(18) Uani 1 1 d . . . . .
C67 C 0.0365(5) 0.3336(4) 0.0112(2) 0.0651(18) Uani 1 1 d . . . . .
H67 H 0.0874 0.3099 0.0213 0.078 Uiso 1 1 calc R . . . .
C68 C 0.0925(6) 0.4235(4) 0.0079(2) 0.084(2) Uani 1 1 d . . . . .
H68A H 0.0451 0.4476 -0.0034 0.126 Uiso 1 1 calc GR . . . .
H68B H 0.1433 0.4266 -0.0087 0.126 Uiso 1 1 calc GR . . . .
H68C H 0.1246 0.4530 0.0337 0.126 Uiso 1 1 calc GR . . . .
C69 C -0.0131(7) 0.2874(5) -0.0298(2) 0.106(3) Uani 1 1 d . . . . .
H69A H -0.0462 0.2302 -0.0281 0.158 Uiso 1 1 calc GR . . . .
H69B H 0.0379 0.2926 -0.0465 0.158 Uiso 1 1 calc GR . . . .
H69C H -0.0623 0.3101 -0.0408 0.158 Uiso 1 1 calc GR . . . .
C70 C -0.0839(5) 0.2546(5) 0.1395(2) 0.072(2) Uani 1 1 d . . . . .
H70 H -0.0135 0.2563 0.1459 0.087 Uiso 1 1 calc R . . . .
C71 C -0.1065(7) 0.2994(7) 0.1753(2) 0.121(4) Uani 1 1 d . . . . .
H71A H -0.0719 0.3576 0.1770 0.182 Uiso 1 1 calc GR . . . .
H71B H -0.0836 0.2803 0.1987 0.182 Uiso 1 1 calc GR . . . .
H71C H -0.1784 0.2885 0.1728 0.182 Uiso 1 1 calc GR . . . .
C72 C -0.1509(7) 0.1643(6) 0.1335(3) 0.134(4) Uani 1 1 d . . . . .
H72A H -0.2211 0.1602 0.1291 0.201 Uiso 1 1 calc GR . . . .
H72B H -0.1376 0.1401 0.1567 0.201 Uiso 1 1 calc GR . . . .
H72C H -0.1363 0.1355 0.1111 0.201 Uiso 1 1 calc GR . . . .
C73 C 0.3326(6) 0.3411(4) 0.39522(18) 0.0608(18) Uani 1 1 d . . . . .
C74 C 0.4381(6) 0.3741(5) 0.39493(18) 0.069(2) Uani 1 1 d . . . . .
C75 C 0.4941(7) 0.3228(6) 0.3859(2) 0.104(3) Uani 1 1 d . . . . .
H75 H 0.5631 0.3450 0.3848 0.124 Uiso 1 1 calc R . . . .
C76 C 0.4428(9) 0.2363(6) 0.3784(3) 0.109(4) Uani 1 1 d . . . . .
H76 H 0.4794 0.2013 0.3736 0.131 Uiso 1 1 calc R . . . .
C77 C 0.3427(9) 0.2042(6) 0.3780(3) 0.115(3) Uani 1 1 d . . . . .
H77 H 0.3115 0.1472 0.3727 0.138 Uiso 1 1 calc R . . . .
C78 C 0.2828(7) 0.2530(5) 0.3853(2) 0.082(2) Uani 1 1 d . . . . .
C79 C 0.4948(6) 0.4662(5) 0.40599(19) 0.069(2) Uani 1 1 d . . . . .
H79 H 0.4474 0.4945 0.3976 0.083 Uiso 1 1 calc R . . . .
C80 C 0.5885(7) 0.5011(6) 0.3871(2) 0.105(3) Uani 1 1 d . . . . .
H80A H 0.6385 0.4773 0.3960 0.158 Uiso 1 1 calc GR . . . .
H80B H 0.6158 0.5598 0.3945 0.158 Uiso 1 1 calc GR . . . .
H80C H 0.5704 0.4881 0.3589 0.158 Uiso 1 1 calc GR . . . .
C81 C 0.5217(6) 0.4858(5) 0.4506(2) 0.087(2) Uani 1 1 d . . . . .
H81A H 0.4618 0.4630 0.4621 0.131 Uiso 1 1 calc GR . . . .
H81B H 0.5484 0.5445 0.4582 0.131 Uiso 1 1 calc GR . . . .
H81C H 0.5717 0.4621 0.4597 0.131 Uiso 1 1 calc GR . . . .
C82 C 0.1686(7) 0.2111(5) 0.3792(2) 0.092(3) Uani 1 1 d . . . . .
H82 H 0.1378 0.2520 0.3875 0.111 Uiso 1 1 calc R . . . .
C83 C 0.1354(10) 0.1392(6) 0.4027(3) 0.156(5) Uani 1 1 d . . . . .
H83A H 0.1694 0.1008 0.3965 0.234 Uiso 1 1 calc GR . . . .
H83B H 0.0633 0.1120 0.3959 0.234 Uiso 1 1 calc GR . . . .
H83C H 0.1528 0.1595 0.4305 0.234 Uiso 1 1 calc GR . . . .
C84 C 0.1302(7) 0.1798(5) 0.3347(2) 0.111(3) Uani 1 1 d . . . . .
H84A H 0.1401 0.2260 0.3205 0.167 Uiso 1 1 calc GR . . . .
H84B H 0.0592 0.1477 0.3308 0.167 Uiso 1 1 calc GR . . . .
H84C H 0.1675 0.1463 0.3253 0.167 Uiso 1 1 calc GR . . . .
C85 C 0.0229(5) 0.4547(4) 0.37893(17) 0.0577(17) Uani 1 1 d . . . . .
C86 C -0.0539(6) 0.3901(5) 0.3519(2) 0.076(2) Uani 1 1 d . . . . .
C87 C -0.1442(7) 0.4044(7) 0.3382(3) 0.113(3) Uani 1 1 d . . . . .
H87 H -0.1944 0.3638 0.3202 0.136 Uiso 1 1 calc R . . . .
C88 C -0.1611(7) 0.4762(7) 0.3502(3) 0.114(4) Uani 1 1 d . . . . .
H88 H -0.2217 0.4835 0.3405 0.137 Uiso 1 1 calc R . . . .
C89 C -0.0876(6) 0.5372(6) 0.3767(2) 0.086(2) Uani 1 1 d . . . . .
H89 H -0.0988 0.5858 0.3848 0.103 Uiso 1 1 calc R . . . .
C90 C 0.0032(5) 0.5268(4) 0.39149(18) 0.0613(18) Uani 1 1 d . . . . .
C91 C -0.0388(6) 0.3096(5) 0.3392(2) 0.088(3) Uani 1 1 d . . . . .
H91 H 0.0344 0.3193 0.3438 0.105 Uiso 1 1 calc R . . . .
C92 C -0.0789(6) 0.2749(5) 0.2956(2) 0.104(3) Uani 1 1 d . . . . .
H92A H -0.1514 0.2606 0.2908 0.156 Uiso 1 1 calc GR . . . .
H92B H -0.0613 0.2267 0.2892 0.156 Uiso 1 1 calc GR . . . .
H92C H -0.0491 0.3157 0.2796 0.156 Uiso 1 1 calc GR . . . .
C93 C -0.0880(7) 0.2457(5) 0.3642(2) 0.106(3) Uani 1 1 d . . . . .
H93A H -0.0541 0.2625 0.3911 0.159 Uiso 1 1 calc GR . . . .
H93B H -0.0830 0.1937 0.3544 0.159 Uiso 1 1 calc GR . . . .
H93C H -0.1583 0.2404 0.3630 0.159 Uiso 1 1 calc GR . . . .
C94 C 0.0798(5) 0.5958(4) 0.4210(2) 0.0670(19) Uani 1 1 d . . . . .
H94 H 0.1295 0.5737 0.4337 0.080 Uiso 1 1 calc R . . . .
C95 C 0.1355(7) 0.6637(5) 0.4002(3) 0.111(3) Uani 1 1 d . . . . .
H95A H 0.1597 0.6412 0.3784 0.166 Uiso 1 1 calc GR . . . .
H95B H 0.1921 0.7021 0.4182 0.166 Uiso 1 1 calc GR . . . .
H95C H 0.0907 0.6915 0.3904 0.166 Uiso 1 1 calc GR . . . .
C96 C 0.0319(6) 0.6270(5) 0.4531(2) 0.095(3) Uani 1 1 d . . . . .
H96A H -0.0116 0.6547 0.4420 0.142 Uiso 1 1 calc GR . . . .
H96B H 0.0842 0.6648 0.4730 0.142 Uiso 1 1 calc GR . . . .
H96C H -0.0073 0.5814 0.4647 0.142 Uiso 1 1 calc GR . . . .
C97 C 0.7173(4) 0.8459(3) 0.22770(19) 0.0496(15) Uani 1 1 d . . . . .
C98 C 0.7797(5) 0.8899(4) 0.2633(2) 0.0598(17) Uani 1 1 d . . . . .
C99 C 0.8723(6) 0.8772(5) 0.2740(2) 0.081(2) Uani 1 1 d . . . . .
H99 H 0.9151 0.9068 0.2971 0.097 Uiso 1 1 calc R . . . .
C100 C 0.9014(7) 0.8223(6) 0.2512(3) 0.091(3) Uani 1 1 d . . . . .
H100 H 0.9642 0.8164 0.2585 0.109 Uiso 1 1 calc R . . . .
C101 C 0.8379(6) 0.7757(5) 0.2177(3) 0.080(2) Uani 1 1 d . . . . .
H101 H 0.8563 0.7367 0.2028 0.097 Uiso 1 1 calc R . . . .
C102 C 0.7474(5) 0.7871(4) 0.2061(2) 0.0636(19) Uani 1 1 d . . . . .
C103 C 0.7456(5) 0.9454(4) 0.2914(2) 0.0649(18) Uani 1 1 d . . . . .
H103 H 0.6789 0.9447 0.2790 0.078 Uiso 1 1 calc R . . . .
C104 C 0.8161(8) 1.0344(5) 0.2990(3) 0.134(4) Uani 1 1 d . . . . .
H10A H 0.8829 1.0370 0.3104 0.201 Uiso 1 1 calc GR . . . .
H10B H 0.7909 1.0659 0.3170 0.201 Uiso 1 1 calc GR . . . .
H10C H 0.8192 1.0567 0.2746 0.201 Uiso 1 1 calc GR . . . .
C105 C 0.7319(7) 0.9092(6) 0.3301(2) 0.107(3) Uani 1 1 d . . . . .
H10D H 0.6868 0.8530 0.3244 0.160 Uiso 1 1 calc GR . . . .
H10E H 0.7036 0.9408 0.3466 0.160 Uiso 1 1 calc GR . . . .
H10F H 0.7966 0.9111 0.3435 0.160 Uiso 1 1 calc GR . . . .
C106 C 0.6784(6) 0.7341(4) 0.1683(3) 0.088(3) Uani 1 1 d . . . . .
H106 H 0.6086 0.7307 0.1707 0.105 Uiso 1 1 calc R . . . .
C107 C 0.6803(8) 0.6477(6) 0.1639(5) 0.230(9) Uani 1 1 d . . . . .
H10G H 0.7345 0.6451 0.1501 0.346 Uiso 1 1 calc GR . . . .
H10H H 0.6167 0.6110 0.1493 0.346 Uiso 1 1 calc GR . . . .
H10I H 0.6908 0.6317 0.1896 0.346 Uiso 1 1 calc GR . . . .
C108 C 0.7042(9) 0.7746(8) 0.1329(3) 0.199(8) Uani 1 1 d . . . . .
H10J H 0.7109 0.8317 0.1381 0.298 Uiso 1 1 calc GR . . . .
H10K H 0.6512 0.7479 0.1108 0.298 Uiso 1 1 calc GR . . . .
H10L H 0.7672 0.7702 0.1269 0.298 Uiso 1 1 calc GR . . . .
C109 C 0.3983(5) 0.9477(4) 0.2357(2) 0.0565(17) Uani 1 1 d . . . . .
C110 C 0.4345(5) 1.0181(4) 0.2651(2) 0.0670(19) Uani 1 1 d . . . . .
C111 C 0.3648(7) 1.0527(5) 0.2788(3) 0.088(2) Uani 1 1 d . . . . .
H111 H 0.3894 1.1014 0.2964 0.105 Uiso 1 1 calc R . . . .
C112 C 0.2628(7) 1.0169(6) 0.2669(3) 0.106(3) Uani 1 1 d . . . . .
H112 H 0.2180 1.0408 0.2762 0.127 Uiso 1 1 calc R . . . .
C113 C 0.2267(6) 0.9439(5) 0.2406(3) 0.091(3) Uani 1 1 d . . . . .
H113 H 0.1570 0.9175 0.2334 0.109 Uiso 1 1 calc R . . . .
C114 C 0.2921(5) 0.9094(4) 0.2247(2) 0.0662(19) Uani 1 1 d . . . . .
C115 C 0.5418(5) 1.0533(4) 0.2854(2) 0.074(2) Uani 1 1 d . . . . .
H115 H 0.5820 1.0277 0.2709 0.089 Uiso 1 1 calc R . . . .
C116 C 0.5477(6) 1.0297(5) 0.3271(2) 0.092(3) Uani 1 1 d . . . . .
H11D H 0.5114 1.0561 0.3424 0.137 Uiso 1 1 calc GR . . . .
H11E H 0.6175 1.0472 0.3395 0.137 Uiso 1 1 calc GR . . . .
H11F H 0.5179 0.9710 0.3257 0.137 Uiso 1 1 calc GR . . . .
C117 C 0.5917(7) 1.1480(5) 0.2884(3) 0.113(3) Uani 1 1 d . . . . .
H11G H 0.5901 1.1634 0.2624 0.170 Uiso 1 1 calc GR . . . .
H11H H 0.6609 1.1646 0.3014 0.170 Uiso 1 1 calc GR . . . .
H11I H 0.5550 1.1748 0.3033 0.170 Uiso 1 1 calc GR . . . .
C118 C 0.2459(5) 0.8302(4) 0.1956(2) 0.0676(19) Uani 1 1 d . . . . .
H118 H 0.3025 0.8163 0.1866 0.081 Uiso 1 1 calc R . . . .
C119 C 0.1823(15) 0.8403(8) 0.1598(4) 0.259(11) Uani 1 1 d . . . . .
H11J H 0.1398 0.8705 0.1676 0.389 Uiso 1 1 calc GR . . . .
H11K H 0.1405 0.7870 0.1460 0.389 Uiso 1 1 calc GR . . . .
H11L H 0.2256 0.8699 0.1428 0.389 Uiso 1 1 calc GR . . . .
C120 C 0.1882(11) 0.7611(7) 0.2130(4) 0.201(7) Uani 1 1 d . . . . .
H12D H 0.2238 0.7614 0.2386 0.302 Uiso 1 1 calc GR . . . .
H12E H 0.1793 0.7108 0.1964 0.302 Uiso 1 1 calc GR . . . .
H12F H 0.1229 0.7653 0.2155 0.302 Uiso 1 1 calc GR . . . .
C121 C 0.0352(7) 0.1216(5) 0.2278(2) 0.106(3) Uani 1 1 d . . . . .
H12G H -0.0049 0.0946 0.2463 0.158 Uiso 1 1 calc GR . . . .
H12H H 0.0258 0.1736 0.2254 0.158 Uiso 1 1 calc GR . . . .
H12I H 0.1056 0.1308 0.2368 0.158 Uiso 1 1 calc GR . . . .
C122 C 0.0032(6) -0.0092(5) 0.1925(2) 0.078(2) Uani 1 1 d . . . . .
H12J H -0.0379 -0.0323 0.2119 0.094 Uiso 1 1 calc R . . . .
H12K H 0.0719 -0.0079 0.2011 0.094 Uiso 1 1 calc R . . . .
C123 C -0.0372(6) -0.0619(5) 0.1545(2) 0.085(2) Uani 1 1 d . . . . .
H12L H -0.0379 -0.1172 0.1575 0.102 Uiso 1 1 calc R . . . .
H12M H -0.1068 -0.0648 0.1465 0.102 Uiso 1 1 calc R . . . .
C124 C -0.0113(7) -0.0875(5) 0.0896(3) 0.112(3) Uani 1 1 d . . . . .
H12N H -0.0149 -0.1419 0.0946 0.168 Uiso 1 1 calc GR . . . .
H12O H 0.0373 -0.0687 0.0723 0.168 Uiso 1 1 calc GR . . . .
H12P H -0.0769 -0.0889 0.0773 0.168 Uiso 1 1 calc GR . . . .
C125 C 0.3596(7) 0.1789(5) 0.1367(2) 0.086(2) Uani 1 1 d . . . . .
H125 H 0.3093 0.2032 0.1440 0.104 Uiso 1 1 calc R . . . .
C126 C 0.3283(11) 0.7133(8) 0.5255(4) 0.189(6) Uani 1 1 d . . . . .
H12Q H 0.3188 0.7456 0.5048 0.226 Uiso 1 1 calc R . . . .
H12R H 0.3998 0.7303 0.5366 0.226 Uiso 1 1 calc R . . . .
C127 C 0.2587(10) 0.7176(8) 0.5589(4) 0.165(2) Uani 1 1 d . U . . .
H12S H 0.2965 0.7617 0.5803 0.197 Uiso 1 1 calc R . . . .
H12T H 0.1986 0.7286 0.5477 0.197 Uiso 1 1 calc R . . . .
C128 C 0.2297(11) 0.6397(8) 0.5737(4) 0.178(2) Uani 1 1 d D U . . .
H12U H 0.1677 0.6291 0.5849 0.214 Uiso 1 1 calc R . . . .
H12V H 0.2834 0.6352 0.5929 0.214 Uiso 1 1 calc R . . . .
C129 C 0.2146(8) 0.5860(8) 0.5355(3) 0.139(4) Uani 1 1 d D . . . .
H12W H 0.2238 0.5344 0.5404 0.167 Uiso 1 1 calc R . . . .
H12X H 0.1461 0.5737 0.5217 0.167 Uiso 1 1 calc R . . . .
C130 C 0.5465(12) 0.7209(12) 0.4241(5) 0.252(7) Uani 1 1 d . . . . .
H13D H 0.5051 0.7433 0.4071 0.302 Uiso 1 1 calc R . . . .
H13E H 0.5523 0.6730 0.4089 0.302 Uiso 1 1 calc R . . . .
C131 C 0.6446(12) 0.7808(12) 0.4360(5) 0.252(7) Uani 1 1 d . . . . .
H13F H 0.6480 0.8320 0.4261 0.302 Uiso 1 1 calc R . . . .
H13G H 0.6959 0.7614 0.4264 0.302 Uiso 1 1 calc R . . . .
C132 C 0.6593(12) 0.7923(12) 0.4791(5) 0.263(11) Uani 1 1 d . . . . .
H13H H 0.6762 0.8500 0.4895 0.316 Uiso 1 1 calc R . . . .
H13I H 0.7138 0.7736 0.4897 0.316 Uiso 1 1 calc R . . . .
C133 C 0.5576(11) 0.7402(9) 0.4902(5) 0.176(5) Uani 1 1 d . . . . .
H13J H 0.5687 0.7035 0.5085 0.211 Uiso 1 1 calc R . . . .
H13K H 0.5256 0.7757 0.5026 0.211 Uiso 1 1 calc R . . . .
C134 C 0.5792(7) 1.0243(5) 0.0770(3) 0.101(3) Uani 1 1 d . . . . .
H13L H 0.6173 1.0617 0.1007 0.121 Uiso 1 1 calc R . . . .
H13M H 0.5119 1.0285 0.0723 0.121 Uiso 1 1 calc R . . . .
C135 C 0.6325(7) 1.0456(5) 0.0424(2) 0.093(3) Uani 1 1 d . . . . .
H13N H 0.5890 1.0583 0.0218 0.111 Uiso 1 1 calc R . . . .
H13O H 0.6944 1.0929 0.0503 0.111 Uiso 1 1 calc R . . . .
C136 C 0.6559(7) 0.9726(6) 0.0285(3) 0.106(3) Uani 1 1 d . . . . .
H13P H 0.6106 0.9429 0.0044 0.127 Uiso 1 1 calc R . . . .
H13Q H 0.7255 0.9876 0.0237 0.127 Uiso 1 1 calc R . . . .
C137 C 0.6411(9) 0.9231(7) 0.0602(3) 0.127(4) Uani 1 1 d . . . . .
H13R H 0.6151 0.8651 0.0495 0.152 Uiso 1 1 calc R . . . .
H13S H 0.7053 0.9343 0.0774 0.152 Uiso 1 1 calc R . . . .
C138 C 0.2828(10) 0.8954(8) 0.0666(4) 0.185(6) Uani 1 1 d . . . . .
H13T H 0.3399 0.9407 0.0626 0.278 Uiso 1 1 calc GR . . . .
H13U H 0.2577 0.9107 0.0897 0.278 Uiso 1 1 calc GR . . . .
H13V H 0.2301 0.8817 0.0440 0.278 Uiso 1 1 calc GR . . . .
C139 C 0.3352(7) 0.7894(6) 0.0356(3) 0.100(3) Uani 1 1 d . . . . .
H13W H 0.3993 0.8247 0.0297 0.120 Uiso 1 1 calc R . . . .
H13X H 0.2820 0.7850 0.0139 0.120 Uiso 1 1 calc R . . . .
C140 C 0.3403(6) 0.7071(5) 0.0402(2) 0.082(2) Uani 1 1 d . . . . .
H14C H 0.2776 0.6729 0.0476 0.099 Uiso 1 1 calc R . . . .
H14D H 0.3489 0.6808 0.0154 0.099 Uiso 1 1 calc R . . . .
C141 C 0.4330(7) 0.6384(6) 0.0713(3) 0.099(3) Uani 1 1 d . . . . .
H14E H 0.3703 0.5998 0.0757 0.149 Uiso 1 1 calc GR . . . .
H14F H 0.4862 0.6429 0.0925 0.149 Uiso 1 1 calc GR . . . .
H14G H 0.4498 0.6197 0.0468 0.149 Uiso 1 1 calc GR . . . .
C19A C 0.644(2) 0.4279(16) 0.2567(8) 0.132(2) Uani 0.453(11) 1 d . U P A 2
C20A C 0.607(3) 0.412(2) 0.2786(10) 0.1643(16) Uani 0.453(11) 1 d . U P A 2
C21A C 0.414(3) 0.328(3) 0.2619(14) 0.1643(16) Uani 0.453(11) 1 d . U P A 2

loop_
_atom_site_aniso_label
_atom_site_aniso_U_11
_atom_site_aniso_U_22
_atom_site_aniso_U_33
_atom_site_aniso_U_23
_atom_site_aniso_U_13
_atom_site_aniso_U_12
K1 0.0954(12) 0.0410(8) 0.0582(9) 0.0097(6) 0.0275(8) 0.0020(8)
K2 0.0817(11) 0.0630(10) 0.0575(9) -0.0109(7) 0.0112(8) 0.0145(9)
K3 0.0976(13) 0.0572(10) 0.0705(11) 0.0058(8) 0.0185(9) 0.0029(9)
Mg1 0.0441(11) 0.0312(10) 0.0371(10) -0.0014(8) 0.0093(8) 0.0009(8)
Mg2 0.0618(13) 0.0499(12) 0.0357(11) 0.0010(9) 0.0100(9) 0.0119(10)
Mg3 0.0436(11) 0.0300(10) 0.0615(13) 0.0031(9) 0.0175(9) 0.0044(9)
O1 0.103(4) 0.060(3) 0.060(3) 0.010(2) 0.033(3) 0.008(3)
O2 0.082(3) 0.044(3) 0.081(3) -0.002(2) 0.028(3) -0.002(2)
O3 0.124(6) 0.129(6) 0.107(5) -0.032(4) 0.049(4) 0.017(5)
O4 0.135(6) 0.088(5) 0.136(6) -0.013(4) -0.036(5) 0.005(4)
O5 0.110(5) 0.067(4) 0.105(4) 0.020(3) 0.037(4) 0.013(3)
O6 0.103(5) 0.101(5) 0.116(5) -0.012(4) 0.006(4) 0.022(4)
O7 0.080(4) 0.076(4) 0.085(4) 0.013(3) -0.008(3) 0.010(3)
N1 0.041(3) 0.038(3) 0.046(3) -0.001(2) 0.011(2) 0.004(2)
N2 0.047(3) 0.036(3) 0.044(3) 0.001(2) 0.011(2) 0.005(2)
N3 0.074(4) 0.057(3) 0.038(3) 0.003(2) 0.013(3) 0.018(3)
N4 0.059(3) 0.052(3) 0.041(3) 0.006(2) 0.013(2) 0.012(3)
N5 0.041(3) 0.032(3) 0.068(3) 0.009(2) 0.017(2) 0.006(2)
N6 0.051(3) 0.037(3) 0.070(3) 0.008(2) 0.020(3) 0.013(2)
N7 0.092(4) 0.073(4) 0.040(3) 0.005(3) 0.010(3) 0.041(3)
N8 0.057(3) 0.040(3) 0.039(3) -0.003(2) 0.009(2) 0.009(2)
N9 0.075(4) 0.039(3) 0.079(4) 0.009(3) 0.034(3) 0.014(3)
N10 0.064(4) 0.055(4) 0.059(3) 0.012(3) 0.020(3) 0.010(3)
N11 0.066(3) 0.032(3) 0.052(3) -0.002(2) -0.001(3) -0.001(2)
N12 0.046(3) 0.029(3) 0.075(4) -0.001(2) 0.014(3) -0.002(2)
C1 0.056(4) 0.036(3) 0.038(3) -0.002(2) 0.010(3) 0.010(3)
C2 0.043(3) 0.039(3) 0.043(3) -0.005(3) 0.005(3) 0.000(3)
C3 0.072(5) 0.045(4) 0.065(4) -0.015(3) 0.012(4) 0.006(3)
C4 0.058(4) 0.046(4) 0.068(4) -0.012(3) 0.002(3) -0.002(3)
C5 0.075(5) 0.063(4) 0.032(3) 0.006(3) 0.010(3) 0.011(4)
C6 0.070(5) 0.055(4) 0.034(3) 0.000(3) 0.015(3) 0.004(4)
C7 0.101(6) 0.084(6) 0.053(4) 0.020(4) 0.015(4) 0.024(5)
C8 0.086(5) 0.075(5) 0.049(4) 0.000(3) 0.025(4) 0.010(4)
C9 0.046(4) 0.031(3) 0.066(4) 0.012(3) 0.017(3) 0.003(3)
C10 0.054(4) 0.031(3) 0.066(4) 0.006(3) 0.017(3) 0.004(3)
C11 0.050(4) 0.051(4) 0.091(5) 0.021(4) 0.026(4) 0.000(3)
C12 0.074(5) 0.043(4) 0.095(5) 0.023(4) 0.019(4) 0.019(4)
C13 0.135(8) 0.120(8) 0.109(7) 0.035(6) 0.029(6) 0.079(7)
C14 0.116(7) 0.084(6) 0.079(5) 0.015(4) 0.018(5) 0.056(5)
C15 0.078(5) 0.069(5) 0.057(4) 0.002(3) 0.006(4) 0.032(4)
C16 0.070(4) 0.055(4) 0.047(4) 0.002(3) 0.012(3) 0.018(4)
C17 0.072(5) 0.067(4) 0.047(4) 0.000(3) 0.013(3) 0.024(4)
C18 0.065(4) 0.046(4) 0.033(3) 0.006(3) 0.011(3) 0.016(3)
C19 0.132(2) 0.132(2) 0.132(2) 0.0189(3) 0.0216(4) 0.0449(7)
C20 0.1643(16) 0.1643(16) 0.1643(16) 0.0235(2) 0.0268(3) 0.0558(5)
C21 0.1643(16) 0.1643(16) 0.1643(16) 0.0235(2) 0.0268(3) 0.0558(5)
C22 0.0729(12) 0.0729(12) 0.0729(12) 0.0104(2) 0.0119(2) 0.0248(4)
C23 0.0729(12) 0.0729(12) 0.0729(12) 0.0104(2) 0.0119(2) 0.0248(4)
C24 0.067(4) 0.033(3) 0.039(3) 0.001(2) 0.016(3) 0.010(3)
C25 0.1701(18) 0.1701(18) 0.1701(18) 0.0243(3) 0.0277(3) 0.0578(6)
C26 0.1701(18) 0.1701(18) 0.1701(18) 0.0243(3) 0.0277(3) 0.0578(6)
C27 0.1701(18) 0.1701(18) 0.1701(18) 0.0243(3) 0.0277(3) 0.0578(6)
C28 0.061(5) 0.058(4) 0.078(5) -0.011(4) 0.013(4) 0.003(4)
C29 0.050(4) 0.028(3) 0.061(4) -0.003(3) 0.011(3) 0.002(3)
C30 0.053(4) 0.034(3) 0.050(4) 0.005(3) 0.012(3) 0.001(3)
C31 0.067(6) 0.145(9) 0.140(9) 0.000(7) 0.013(6) 0.035(6)
C32 0.074(5) 0.086(6) 0.082(6) 0.001(4) 0.006(4) 0.016(5)
C33 0.060(4) 0.055(4) 0.062(4) 0.005(3) 0.010(3) 0.007(3)
C34 0.061(4) 0.039(3) 0.059(4) 0.007(3) 0.012(3) 0.003(3)
C35 0.051(4) 0.031(3) 0.051(4) 0.005(3) 0.011(3) 0.000(3)
C36 0.052(4) 0.040(4) 0.061(4) 0.011(3) 0.025(3) 0.014(3)
C37 0.094(8) 0.199(13) 0.193(12) 0.106(10) 0.054(8) 0.079(8)
C38 0.075(6) 0.129(8) 0.153(9) 0.079(7) 0.053(6) 0.048(6)
C39 0.077(6) 0.098(6) 0.107(7) 0.049(5) 0.043(5) 0.041(5)
C40 0.089(6) 0.071(5) 0.083(5) 0.029(4) 0.040(5) 0.034(4)
C41 0.066(4) 0.044(4) 0.070(4) 0.014(3) 0.030(3) 0.014(3)
C42 0.063(3) 0.041(2) 0.064(3) 0.007(2) 0.023(2) 0.007(2)
C43 0.177(13) 0.173(12) 0.251(16) 0.059(11) 0.089(11) 0.132(11)
C44 0.158(11) 0.095(8) 0.175(11) 0.027(7) 0.084(9) 0.058(8)
C45 0.117(7) 0.079(6) 0.110(7) 0.018(5) 0.056(6) 0.052(6)
C46 0.094(6) 0.053(4) 0.085(5) 0.004(4) 0.041(5) 0.012(4)
C47 0.063(3) 0.041(2) 0.064(3) 0.007(2) 0.023(2) 0.007(2)
C48 0.065(4) 0.056(4) 0.053(4) 0.003(3) 0.020(3) 0.010(4)
C49 0.054(4) 0.043(4) 0.050(4) 0.000(3) 0.011(3) 0.014(3)
C50 0.055(4) 0.095(6) 0.074(5) 0.026(4) 0.031(4) 0.030(4)
C51 0.080(6) 0.089(6) 0.106(7) 0.038(5) 0.045(5) 0.034(5)
C52 0.056(5) 0.079(5) 0.097(6) -0.005(5) 0.018(4) 0.027(4)
C53 0.080(6) 0.084(6) 0.082(6) -0.001(4) 0.005(4) 0.054(5)
C54 0.080(5) 0.059(4) 0.060(4) 0.002(3) 0.017(4) 0.038(4)
C55 0.093(7) 0.201(12) 0.091(7) 0.089(7) 0.060(5) 0.090(8)
C56 0.096(7) 0.172(11) 0.113(8) 0.070(8) 0.009(6) 0.035(7)
C57 0.260(16) 0.148(11) 0.114(8) 0.067(8) 0.070(9) 0.135(11)
C59 0.241(14) 0.137(9) 0.071(6) 0.004(6) -0.017(7) 0.126(10)
C60 0.103(7) 0.118(9) 0.136(9) 0.048(7) 0.029(6) 0.044(7)
C61 0.045(4) 0.043(4) 0.050(4) -0.010(3) 0.005(3) 0.001(3)
C62 0.048(4) 0.050(4) 0.061(4) -0.004(3) 0.003(3) 0.012(3)
C63 0.072(5) 0.083(5) 0.065(5) -0.005(4) -0.005(4) 0.032(4)
C64 0.076(6) 0.118(8) 0.095(7) -0.026(6) -0.007(5) 0.055(6)
C65 0.060(5) 0.125(8) 0.074(6) -0.019(5) 0.009(4) 0.025(5)
C66 0.045(4) 0.070(5) 0.056(4) -0.015(3) 0.006(3) 0.009(3)
C67 0.077(5) 0.064(5) 0.066(4) 0.023(4) 0.018(4) 0.033(4)
C68 0.096(6) 0.064(5) 0.073(5) 0.014(4) 0.006(4) 0.003(4)
C69 0.138(8) 0.082(6) 0.078(6) -0.009(5) 0.046(6) 0.008(6)
C70 0.052(4) 0.083(5) 0.064(5) -0.007(4) 0.022(3) -0.001(4)
C71 0.115(8) 0.175(10) 0.071(6) -0.015(6) 0.023(5) 0.051(7)
C72 0.098(7) 0.133(9) 0.108(7) 0.017(6) 0.007(6) -0.041(6)
C73 0.075(5) 0.059(4) 0.047(4) 0.000(3) 0.002(3) 0.026(4)
C74 0.089(6) 0.081(5) 0.043(4) -0.007(3) -0.007(4) 0.048(5)
C75 0.112(7) 0.128(9) 0.076(6) -0.022(5) -0.020(5) 0.071(7)
C76 0.128(9) 0.096(8) 0.109(7) -0.038(6) -0.023(7) 0.074(7)
C77 0.136(10) 0.090(7) 0.112(8) -0.019(6) -0.021(7) 0.055(7)
C78 0.121(7) 0.069(5) 0.062(5) -0.004(4) -0.001(5) 0.050(6)
C79 0.074(5) 0.086(6) 0.048(4) 0.003(4) 0.007(3) 0.032(4)
C80 0.119(8) 0.133(8) 0.085(6) 0.027(6) 0.039(6) 0.059(7)
C81 0.103(6) 0.085(6) 0.056(5) -0.003(4) 0.000(4) 0.017(5)
C82 0.114(8) 0.061(5) 0.081(6) -0.003(4) 0.007(5) 0.009(5)
C83 0.231(14) 0.086(8) 0.121(9) 0.022(6) 0.027(9) 0.010(8)
C84 0.148(9) 0.085(6) 0.077(6) -0.023(5) 0.009(6) 0.021(6)
C85 0.057(4) 0.069(5) 0.037(3) 0.001(3) 0.010(3) 0.008(4)
C86 0.061(5) 0.093(6) 0.057(4) -0.014(4) 0.008(4) 0.010(4)
C87 0.075(6) 0.152(10) 0.085(6) -0.028(6) -0.016(5) 0.026(6)
C88 0.085(7) 0.166(10) 0.091(7) -0.028(7) -0.011(5) 0.063(7)
C89 0.089(6) 0.113(7) 0.062(5) -0.003(5) 0.008(4) 0.048(6)
C90 0.060(4) 0.075(5) 0.047(4) 0.001(3) 0.013(3) 0.020(4)
C91 0.073(5) 0.078(6) 0.083(6) -0.020(4) 0.013(4) -0.003(4)
C92 0.093(6) 0.103(7) 0.084(6) -0.027(5) 0.022(5) -0.004(5)
C93 0.123(8) 0.080(6) 0.087(6) -0.010(5) 0.017(6) 0.003(6)
C94 0.063(4) 0.070(5) 0.062(4) -0.001(4) 0.020(4) 0.014(4)
C95 0.144(9) 0.082(6) 0.103(7) 0.008(5) 0.064(6) 0.020(6)
C96 0.111(7) 0.087(6) 0.070(5) -0.021(4) 0.031(5) 0.014(5)
C97 0.042(4) 0.035(3) 0.069(4) 0.015(3) 0.019(3) 0.004(3)
C98 0.055(4) 0.056(4) 0.072(5) 0.026(3) 0.022(4) 0.015(3)
C99 0.055(5) 0.095(6) 0.088(6) 0.038(5) 0.016(4) 0.012(4)
C100 0.065(6) 0.113(8) 0.127(8) 0.072(6) 0.048(6) 0.047(6)
C101 0.077(6) 0.068(5) 0.117(7) 0.040(5) 0.046(5) 0.034(5)
C102 0.047(4) 0.047(4) 0.103(6) 0.020(4) 0.039(4) 0.013(3)
C103 0.059(4) 0.054(4) 0.068(4) 0.002(3) 0.011(3) 0.002(3)
C104 0.138(9) 0.077(6) 0.142(9) -0.031(6) 0.061(7) -0.023(6)
C105 0.117(8) 0.135(8) 0.077(6) 0.026(5) 0.034(5) 0.045(7)
C106 0.060(5) 0.045(4) 0.142(8) -0.026(5) 0.034(5) 0.000(4)
C107 0.090(8) 0.054(6) 0.51(3) -0.080(10) 0.052(12) 0.004(6)
C108 0.153(11) 0.234(15) 0.085(7) -0.055(8) 0.046(7) -0.089(10)
C109 0.052(4) 0.034(3) 0.084(5) 0.006(3) 0.014(3) 0.015(3)
C110 0.063(5) 0.049(4) 0.086(5) -0.003(4) 0.016(4) 0.017(4)
C111 0.081(6) 0.067(5) 0.117(7) -0.013(5) 0.021(5) 0.034(5)
C112 0.091(7) 0.094(7) 0.148(9) -0.013(6) 0.030(6) 0.057(6)
C113 0.066(5) 0.083(6) 0.133(7) -0.001(5) 0.018(5) 0.042(5)
C114 0.064(5) 0.052(4) 0.088(5) 0.000(4) 0.018(4) 0.026(4)
C115 0.060(5) 0.053(4) 0.095(6) -0.019(4) 0.017(4) 0.006(4)
C116 0.078(6) 0.069(5) 0.107(7) -0.012(5) 0.004(5) 0.009(4)
C117 0.112(7) 0.051(5) 0.150(9) -0.016(5) 0.045(6) -0.007(5)
C118 0.044(4) 0.053(4) 0.100(6) -0.003(4) 0.007(4) 0.015(3)
C119 0.47(3) 0.161(13) 0.132(11) -0.071(9) -0.117(15) 0.179(17)
C120 0.240(16) 0.095(9) 0.202(13) -0.039(8) 0.124(12) -0.048(9)
C121 0.122(8) 0.108(7) 0.066(5) -0.007(5) 0.033(5) 0.011(6)
C122 0.082(6) 0.085(6) 0.073(5) 0.028(4) 0.028(4) 0.027(5)
C123 0.089(6) 0.061(5) 0.106(7) 0.026(5) 0.037(5) 0.015(4)
C124 0.124(8) 0.078(6) 0.101(7) -0.028(5) 0.013(6) 0.003(6)
C125 0.108(7) 0.085(6) 0.089(6) 0.014(5) 0.019(5) 0.061(6)
C126 0.218(15) 0.150(13) 0.167(12) -0.038(10) 0.077(11) 0.022(11)
C127 0.165(2) 0.165(2) 0.165(2) 0.0235(3) 0.0268(4) 0.0560(8)
C128 0.178(2) 0.178(2) 0.178(2) 0.0255(3) 0.0291(4) 0.0606(8)
C129 0.115(8) 0.243(14) 0.079(7) 0.011(8) 0.026(6) 0.085(9)
C130 0.160(11) 0.276(16) 0.205(12) 0.043(12) -0.001(10) -0.071(9)
C131 0.160(11) 0.276(16) 0.205(12) 0.043(12) -0.001(10) -0.071(9)
C132 0.150(14) 0.30(2) 0.229(19) 0.108(18) -0.040(13) -0.072(14)
C133 0.137(12) 0.135(12) 0.230(17) 0.021(11) 0.014(12) 0.019(10)
C134 0.112(7) 0.082(7) 0.097(7) 0.015(5) 0.026(6) 0.011(6)
C135 0.093(6) 0.093(7) 0.085(6) 0.029(5) 0.017(5) 0.017(5)
C136 0.108(7) 0.082(6) 0.140(9) 0.023(6) 0.052(6) 0.036(6)
C137 0.148(10) 0.129(9) 0.141(10) 0.050(8) 0.044(8) 0.083(8)
C138 0.146(12) 0.121(11) 0.279(18) -0.021(11) -0.002(11) 0.060(9)
C139 0.101(7) 0.091(7) 0.085(6) -0.002(5) 0.003(5) 0.010(6)
C140 0.074(5) 0.090(6) 0.068(5) 0.014(4) 0.008(4) 0.009(5)
C141 0.091(7) 0.098(7) 0.100(7) 0.017(5) 0.023(5) 0.017(6)
C19A 0.132(2) 0.132(2) 0.132(2) 0.0189(3) 0.0216(4) 0.0449(7)
C20A 0.1643(16) 0.1643(16) 0.1643(16) 0.0235(2) 0.0268(3) 0.0558(5)
C21A 0.1643(16) 0.1643(16) 0.1643(16) 0.0235(2) 0.0268(3) 0.0558(5)

loop_
_atom_type_symbol
_atom_type_description
_atom_type_scat_dispersion_real
_atom_type_scat_dispersion_imag
_atom_type_scat_source
C C 0.0033 0.0016 'International Tables Vol C Tables 4.2.6.8 and 6.1.1.4'
H H 0.0000 0.0000 'International Tables Vol C Tables 4.2.6.8 and 6.1.1.4'
K K 0.2009 0.2494 'International Tables Vol C Tables 4.2.6.8 and 6.1.1.4'
Mg Mg 0.0486 0.0363 'International Tables Vol C Tables 4.2.6.8 and 6.1.1.4'
N N 0.0061 0.0033 'International Tables Vol C Tables 4.2.6.8 and 6.1.1.4'
O O 0.0106 0.0060 'International Tables Vol C Tables 4.2.6.8 and 6.1.1.4'

loop_
_geom_angle_atom_site_label_1
_geom_angle_atom_site_label_2
_geom_angle_atom_site_label_3
_geom_angle
_geom_angle_site_symmetry_1
_geom_angle_site_symmetry_3
_geom_angle_publ_flag
Mg1 K1 C60 92.50(19) . . ?
Mg1 K1 C122 150.92(15) . . ?
Mg1 K1 C123 174.57(15) . . ?
O1 K1 Mg1 131.54(13) . . ?
O1 K1 O2 64.27(16) . . ?
O1 K1 N1 161.17(15) . . ?
O1 K1 N2 130.84(18) . . ?
O1 K1 N8 95.50(18) . . ?
O1 K1 C1 170.70(17) . . ?
O1 K1 C2 147.6(2) . . ?
O1 K1 C60 106.3(2) . . ?
O1 K1 C122 22.31(16) . . ?
O1 K1 C123 43.13(17) . . ?
O2 K1 Mg1 163.84(12) . . ?
O2 K1 N1 125.87(15) . . ?
O2 K1 N2 137.75(17) . . ?
O2 K1 N8 150.79(17) . . ?
O2 K1 C1 109.58(16) . . ?
O2 K1 C2 114.38(17) . . ?
O2 K1 C60 77.7(2) . . ?
O2 K1 C122 43.60(18) . . ?
O2 K1 C123 21.59(16) . . ?
N1 K1 Mg1 38.15(9) . . ?
N1 K1 C60 65.1(2) . . ?
N1 K1 C122 155.86(18) . . ?
N1 K1 C123 147.14(17) . . ?
N2 K1 Mg1 38.58(12) . . ?
N2 K1 N1 55.08(17) . . ?
N2 K1 N8 71.31(18) . . ?
N2 K1 C1 48.50(16) . . ?
N2 K1 C2 28.61(14) . . ?
N2 K1 C60 120.13(18) . . ?
N2 K1 C122 149.02(19) . . ?
N2 K1 C123 141.7(2) . . ?
N8 K1 Mg1 39.42(13) . . ?
N8 K1 N1 68.52(16) . . ?
N8 K1 C1 92.72(17) . . ?
N8 K1 C60 89.2(2) . . ?
N8 K1 C122 111.8(2) . . ?
N8 K1 C123 136.3(2) . . ?
C1 K1 Mg1 55.22(12) . . ?
C1 K1 N1 28.13(14) . . ?
C1 K1 C60 78.1(2) . . ?
C1 K1 C122 153.07(18) . . ?
C1 K1 C123 129.90(18) . . ?
C2 K1 Mg1 55.29(12) . . ?
C2 K1 N1 47.83(17) . . ?
C2 K1 N8 94.07(18) . . ?
C2 K1 C1 26.63(17) . . ?
C2 K1 C60 104.8(2) . . ?
C2 K1 C122 150.08(19) . . ?
C2 K1 C123 128.00(19) . . ?
C122 K1 C60 90.9(2) . . ?
C122 K1 C123 24.44(17) . . ?
C123 K1 C60 90.6(2) . . ?
Mg2 K2 C81 89.58(15) . . ?
O3 K2 Mg2 146.12(19) . . ?
O3 K2 O4 85.8(3) . . ?
O3 K2 N3 139.8(2) . . ?
O3 K2 N4 110.6(2) . . ?
O3 K2 N10 140.9(2) . . ?
O3 K2 C5 112.3(2) . . ?
O3 K2 C6 100.5(2) . . ?
O3 K2 C81 120.3(2) . . ?
O4 K2 Mg2 120.1(2) . . ?
O4 K2 N3 129.2(2) . . ?
O4 K2 N4 146.8(2) . . ?
O4 K2 N10 84.0(2) . . ?
O4 K2 C5 154.3(2) . . ?
O4 K2 C6 172.1(2) . . ?
O4 K2 C81 74.3(3) . . ?
N3 K2 Mg2 37.72(11) . . ?
N3 K2 N4 52.72(16) . . ?
N3 K2 N10 71.08(17) . . ?
N3 K2 C5 28.11(16) . . ?
N3 K2 C6 47.08(19) . . ?
N3 K2 C81 64.00(19) . . ?
N4 K2 Mg2 36.00(10) . . ?
N4 K2 C81 116.6(2) . . ?
N10 K2 Mg2 38.70(14) . . ?
N10 K2 N4 64.96(16) . . ?
N10 K2 C5 91.69(17) . . ?
N10 K2 C6 88.10(17) . . ?
N10 K2 C81 92.80(17) . . ?
C5 K2 Mg2 53.17(13) . . ?
C5 K2 N4 45.03(17) . . ?
C5 K2 C6 25.66(18) . . ?
C5 K2 C81 80.6(2) . . ?
C6 K2 Mg2 52.27(12) . . ?
C6 K2 N4 25.88(15) . . ?
C6 K2 C81 106.2(3) . . ?
O5 K3 Mg3 146.45(15) . . ?
O5 K3 O6 76.6(2) . . ?
O5 K3 O7 85.0(2) . . ?
O5 K3 N5 113.7(2) . . ?
O5 K3 N6 123.07(19) . . ?
O5 K3 N12 167.37(18) . . ?
O5 K3 C9 95.1(2) . . ?
O5 K3 C10 98.9(2) . . ?
O6 K3 Mg3 132.23(17) . . ?
O6 K3 N5 167.44(17) . . ?
O6 K3 N6 116.9(2) . . ?
O6 K3 N12 106.5(2) . . ?
O6 K3 C9 152.1(2) . . ?
O6 K3 C10 127.7(2) . . ?
O7 K3 Mg3 122.72(17) . . ?
O7 K3 O6 58.6(2) . . ?
O7 K3 N5 127.28(18) . . ?
O7 K3 N6 151.09(16) . . ?
O7 K3 N12 86.4(2) . . ?
O7 K3 C9 148.35(19) . . ?
O7 K3 C10 173.18(18) . . ?
N5 K3 Mg3 35.67(12) . . ?
N6 K3 Mg3 35.71(12) . . ?
N6 K3 N5 52.00(16) . . ?
N12 K3 Mg3 37.78(11) . . ?
N12 K3 N5 65.07(16) . . ?
N12 K3 N6 66.97(17) . . ?
C9 K3 Mg3 51.35(14) . . ?
C9 K3 N5 26.44(14) . . ?
C9 K3 N6 46.08(18) . . ?
C9 K3 N12 87.43(19) . . ?
C10 K3 Mg3 51.78(16) . . ?
C10 K3 N5 45.98(17) . . ?
C10 K3 N6 27.09(14) . . ?
C10 K3 N12 88.8(2) . . ?
C10 K3 C9 26.19(16) . . ?
N1 Mg1 K1 65.22(18) . . ?
N1 Mg1 N2 83.9(2) . . ?
N1 Mg1 N8 108.1(2) . . ?
N1 Mg1 C1 28.44(19) . . ?
N1 Mg1 C2 55.7(2) . . ?
N2 Mg1 K1 62.41(15) . . ?
N2 Mg1 N8 111.0(2) . . ?
N2 Mg1 C1 55.61(19) . . ?
N2 Mg1 C2 28.40(18) . . ?
N8 Mg1 K1 63.26(14) . . ?
N8 Mg1 C1 117.6(2) . . ?
N8 Mg1 C2 119.1(2) . . ?
N11 Mg1 K1 156.29(17) . . ?
N11 Mg1 N1 138.4(2) . . ?
N11 Mg1 N2 110.6(2) . . ?
N11 Mg1 N8 102.6(2) . . ?
N11 Mg1 C1 139.8(2) . . ?
N11 Mg1 C2 128.3(2) . . ?
C1 Mg1 K1 57.57(16) . . ?
C2 Mg1 K1 56.94(16) . . ?
C2 Mg1 C1 27.27(17) . . ?
N3 Mg2 K2 60.93(19) . . ?
N3 Mg2 N10 111.4(3) . . ?
N3 Mg2 C5 28.9(2) . . ?
N3 Mg2 C6 56.6(2) . . ?
N4 Mg2 K2 69.33(19) . . ?
N4 Mg2 N3 84.6(3) . . ?
N4 Mg2 N7 140.1(2) . . ?
N4 Mg2 N10 107.6(2) . . ?
N4 Mg2 C5 55.8(2) . . ?
N4 Mg2 C6 28.1(2) . . ?
N7 Mg2 K2 148.9(2) . . ?
N7 Mg2 N3 104.5(3) . . ?
N7 Mg2 N10 104.9(2) . . ?
N7 Mg2 C5 123.4(3) . . ?
N7 Mg2 C6 137.8(2) . . ?
N10 Mg2 K2 62.09(17) . . ?
N10 Mg2 C5 119.3(2) . . ?
N10 Mg2 C6 117.0(2) . . ?
C5 Mg2 K2 57.52(18) . . ?
C6 Mg2 K2 60.04(17) . . ?
C6 Mg2 C5 27.71(19) . . ?
N5 Mg3 K3 66.29(17) . . ?
N5 Mg3 N12 108.0(2) . . ?
N5 Mg3 C9 29.11(18) . . ?
N5 Mg3 C10 57.16(19) . . ?
N6 Mg3 K3 64.46(15) . . ?
N6 Mg3 N5 86.2(2) . . ?
N6 Mg3 N12 110.8(2) . . ?
N6 Mg3 C9 57.1(2) . . ?
N6 Mg3 C10 29.0(2) . . ?
N9 Mg3 K3 162.94(19) . . ?
N9 Mg3 N5 130.6(2) . . ?
N9 Mg3 N6 109.9(2) . . ?
N9 Mg3 N12 108.7(2) . . ?
N9 Mg3 C9 134.9(2) . . ?
N9 Mg3 C10 126.6(2) . . ?
N12 Mg3 K3 61.97(18) . . ?
N12 Mg3 C9 116.3(2) . . ?
N12 Mg3 C10 117.2(2) . . ?
C9 Mg3 K3 57.34(14) . . ?
C9 Mg3 C10 28.06(17) . . ?
C10 Mg3 K3 56.54(14) . . ?
C121 O1 K1 119.0(4) . . ?
C122 O1 K1 111.8(4) . . ?
C122 O1 C121 112.8(6) . . ?
C123 O2 K1 113.1(4) . . ?
C123 O2 C124 114.3(6) . . ?
C124 O2 K1 123.1(5) . . ?
C126 O3 K2 122.5(7) . . ?
C126 O3 C129 112.2(8) . . ?
C129 O3 K2 125.1(6) . . ?
C130 O4 K2 121.0(8) . . ?
C133 O4 K2 128.5(8) . . ?
C133 O4 C130 109.6(11) . . ?
C134 O5 K3 130.0(5) . . ?
C137 O5 K3 121.5(6) . . ?
C137 O5 C134 107.1(7) . . ?
C138 O6 K3 118.3(6) . . ?
C139 O6 K3 108.3(5) . . ?
C139 O6 C138 111.9(9) . . ?
C140 O7 K3 119.8(5) . . ?
C141 O7 K3 124.6(5) . . ?
C141 O7 C140 109.3(6) . . ?
Mg1 N1 K1 76.64(19) . . ?
C1 N1 K1 73.8(3) . . ?
C1 N1 Mg1 109.3(4) . . ?
C49 N1 K1 135.0(4) . . ?
C49 N1 Mg1 129.7(4) . . ?
C49 N1 C1 116.3(5) . . ?
Mg1 N2 K1 79.00(19) . . ?
C2 N2 K1 76.0(3) . . ?
C2 N2 Mg1 109.0(4) . . ?
C61 N2 K1 139.5(4) . . ?
C61 N2 Mg1 123.1(4) . . ?
C61 N2 C2 118.7(5) . . ?
Mg2 N3 K2 81.3(2) . . ?
C5 N3 K2 78.2(3) . . ?
C5 N3 Mg2 107.4(5) . . ?
C73 N3 K2 138.1(4) . . ?
C73 N3 Mg2 121.3(4) . . ?
C73 N3 C5 119.9(6) . . ?
Mg2 N4 K2 74.7(2) . . ?
C6 N4 K2 72.7(3) . . ?
C6 N4 Mg2 109.7(4) . . ?
C6 N4 C85 118.8(5) . . ?
C85 N4 K2 135.3(4) . . ?
C85 N4 Mg2 128.2(4) . . ?
Mg3 N5 K3 78.0(2) . . ?
C9 N5 K3 70.5(3) . . ?
C9 N5 Mg3 107.2(4) . . ?
C97 N5 K3 139.3(4) . . ?
C97 N5 Mg3 128.7(4) . . ?
C97 N5 C9 117.2(5) . . ?
Mg3 N6 K3 79.83(18) . . ?
C10 N6 K3 71.4(3) . . ?
C10 N6 Mg3 108.0(4) . . ?
C109 N6 K3 137.0(4) . . ?
C109 N6 Mg3 127.8(4) . . ?
C109 N6 C10 117.5(5) . . ?
Mg2 N7 H7 107.6 . . ?
C18 N7 Mg2 144.8(5) . . ?
C18 N7 H7 107.6 . . ?
Mg1 N8 K1 77.32(17) . . ?
C24 N8 K1 122.6(4) . . ?
C24 N8 Mg1 160.1(4) . . ?
Mg3 N9 H9 111.5 . . ?
C42 N9 Mg3 137.0(4) . . ?
C42 N9 H9 111.5 . . ?
Mg2 N10 K2 79.22(18) . . ?
C48 N10 K2 125.7(5) . . ?
C48 N10 Mg2 152.1(5) . . ?
Mg1 N11 H11 112.2 . . ?
C30 N11 Mg1 135.6(5) . . ?
C30 N11 H11 112.2 . . ?
Mg3 N12 K3 80.2(2) . . ?
C36 N12 K3 112.7(5) . . ?
C36 N12 Mg3 164.4(5) . . ?
Mg1 C1 K1 67.21(16) . . ?
N1 C1 K1 78.1(3) . . ?
N1 C1 Mg1 42.3(2) . . ?
N1 C1 C3 117.7(5) . . ?
C2 C1 K1 75.3(3) . . ?
C2 C1 Mg1 76.0(3) . . ?
C2 C1 N1 118.2(5) . . ?
C2 C1 C3 123.8(5) . . ?
C3 C1 K1 110.7(4) . . ?
C3 C1 Mg1 159.7(4) . . ?
Mg1 C2 K1 67.77(17) . . ?
N2 C2 K1 75.4(3) . . ?
N2 C2 Mg1 42.6(3) . . ?
N2 C2 C4 116.7(5) . . ?
C1 C2 K1 78.0(4) . . ?
C1 C2 Mg1 76.8(3) . . ?
C1 C2 N2 119.1(5) . . ?
C1 C2 C4 123.1(5) . . ?
C4 C2 K1 106.7(4) . . ?
C4 C2 Mg1 158.9(4) . . ?
C1 C3 H3A 109.5 . . ?
C1 C3 H3B 109.5 . . ?
C1 C3 H3C 109.5 . . ?
H3A C3 H3B 109.5 . . ?
H3A C3 H3C 109.5 . . ?
H3B C3 H3C 109.5 . . ?
C2 C4 H4A 109.5 . . ?
C2 C4 H4B 109.5 . . ?
C2 C4 H4C 109.5 . . ?
H4A C4 H4B 109.5 . . ?
H4A C4 H4C 109.5 . . ?
H4B C4 H4C 109.5 . . ?
Mg2 C5 K2 69.30(17) . . ?
N3 C5 K2 73.7(3) . . ?
N3 C5 Mg2 43.6(3) . . ?
N3 C5 C7 116.5(7) . . ?
C6 C5 K2 81.9(4) . . ?
C6 C5 Mg2 76.1(4) . . ?
C6 C5 N3 119.5(6) . . ?
C6 C5 C7 123.4(6) . . ?
C7 C5 K2 106.6(4) . . ?
C7 C5 Mg2 160.1(5) . . ?
Mg2 C6 K2 67.68(17) . . ?
N4 C6 K2 81.4(3) . . ?
N4 C6 Mg2 42.1(3) . . ?
N4 C6 C8 119.4(7) . . ?
C5 C6 K2 72.4(4) . . ?
C5 C6 Mg2 76.2(4) . . ?
C5 C6 N4 118.4(6) . . ?
C5 C6 C8 122.2(6) . . ?
C8 C6 K2 113.5(4) . . ?
C8 C6 Mg2 161.5(5) . . ?
C5 C7 H7A 109.5 . . ?
C5 C7 H7B 109.5 . . ?
C5 C7 H7C 109.5 . . ?
H7A C7 H7B 109.5 . . ?
H7A C7 H7C 109.5 . . ?
H7B C7 H7C 109.5 . . ?
C6 C8 H8A 109.5 . . ?
C6 C8 H8B 109.5 . . ?
C6 C8 H8C 109.5 . . ?
H8A C8 H8B 109.5 . . ?
H8A C8 H8C 109.5 . . ?
H8B C8 H8C 109.5 . . ?
Mg3 C9 K3 71.31(18) . . ?
N5 C9 K3 83.1(3) . . ?
N5 C9 Mg3 43.7(3) . . ?
N5 C9 C11 118.1(5) . . ?
C10 C9 K3 75.5(4) . . ?
C10 C9 Mg3 76.4(4) . . ?
C10 C9 N5 120.1(5) . . ?
C10 C9 C11 121.5(5) . . ?
C11 C9 K3 106.2(4) . . ?
C11 C9 Mg3 161.3(4) . . ?
Mg3 C10 K3 71.68(18) . . ?
N6 C10 K3 81.5(3) . . ?
N6 C10 Mg3 43.0(3) . . ?
N6 C10 C12 117.4(6) . . ?
C9 C10 K3 78.3(4) . . ?
C9 C10 Mg3 75.5(4) . . ?
C9 C10 N6 118.5(5) . . ?
C9 C10 C12 122.8(6) . . ?
C12 C10 K3 99.0(4) . . ?
C12 C10 Mg3 158.2(5) . . ?
C9 C11 H11A 109.5 . . ?
C9 C11 H11B 109.5 . . ?
C9 C11 H11C 109.5 . . ?
H11A C11 H11B 109.5 . . ?
H11A C11 H11C 109.5 . . ?
H11B C11 H11C 109.5 . . ?
C10 C12 H12A 109.5 . . ?
C10 C12 H12B 109.5 . . ?
C10 C12 H12C 109.5 . . ?
H12A C12 H12B 109.5 . . ?
H12A C12 H12C 109.5 . . ?
H12B C12 H12C 109.5 . . ?
H13A C13 H13B 109.5 . . ?
H13A C13 H13C 109.5 . . ?
H13B C13 H13C 109.5 . . ?
C14 C13 H13A 109.5 . . ?
C14 C13 H13B 109.5 . . ?
C14 C13 H13C 109.5 . . ?
C13 C14 H14A 108.7 . . ?
C13 C14 H14B 108.7 . . ?
H14A C14 H14B 107.6 . . ?
C15 C14 C13 114.4(7) . . ?
C15 C14 H14A 108.7 . . ?
C15 C14 H14B 108.7 . . ?
C14 C15 H15A 108.9 . . ?
C14 C15 H15B 108.9 . . ?
C14 C15 C16 113.5(6) . . ?
H15A C15 H15B 107.7 . . ?
C16 C15 H15A 108.9 . . ?
C16 C15 H15B 108.9 . . ?
C15 C16 H16A 108.7 . . ?
C15 C16 H16B 108.7 . . ?
C15 C16 C17 114.1(5) . . ?
H16A C16 H16B 107.6 . . ?
C17 C16 H16A 108.7 . . ?
C17 C16 H16B 108.7 . . ?
C16 C17 H17A 107.7 . . ?
C16 C17 H17B 107.7 . . ?
H17A C17 H17B 107.1 . . ?
C18 C17 C16 118.3(5) . . ?
C18 C17 H17A 107.7 . . ?
C18 C17 H17B 107.7 . . ?
N7 C18 C17 117.8(5) . . ?
N7 C18 C23 123.6(6) . . ?
C23 C18 C17 118.5(6) . . ?
C21 C19 C20 68.3(11) . . ?
C21 C20 C19 40.4(13) . . ?
C19 C21 C20 71.3(12) . . ?
C19 C21 C22 120(2) . . ?
C22 C21 C20 168(3) . . ?
C23 C22 C21 118.8(14) . . ?
C21A C22 C23 103.0(19) . . ?
C18 C23 C22 123.7(6) . . ?
C24 C23 C18 120.1(6) . . ?
C24 C23 C22 116.2(6) . . ?
N8 C24 C23 177.5(7) . . ?
H25A C25 H25B 109.5 . . ?
H25A C25 H25C 109.5 . . ?
H25B C25 H25C 109.5 . . ?
C26 C25 H25A 109.5 . . ?
C26 C25 H25B 109.5 . . ?
C26 C25 H25C 109.5 . . ?
C25 C26 H26A 111.8 . . ?
C25 C26 H26B 111.8 . . ?
H26A C26 H26B 109.5 . . ?
C27 C26 C25 99.8(10) . . ?
C27 C26 H26A 111.8 . . ?
C27 C26 H26B 111.8 . . ?
C26 C27 H27A 110.7 . . ?
C26 C27 H27B 110.7 . . ?
H27A C27 H27B 108.8 . . ?
C28 C27 C26 105.3(10) . . ?
C28 C27 H27A 110.7 . . ?
C28 C27 H27B 110.7 . . ?
C27 C28 H28A 109.5 . . ?
C27 C28 H28B 109.5 . . ?
C27 C28 C29 110.8(8) . . ?
H28A C28 H28B 108.1 . . ?
C29 C28 H28A 109.5 . . ?
C29 C28 H28B 109.5 . . ?
C28 C29 H29A 108.8 . . ?
C28 C29 H29B 108.8 . . ?
H29A C29 H29B 107.7 . . ?
C30 C29 C28 113.6(5) . . ?
C30 C29 H29A 108.8 . . ?
C30 C29 H29B 108.8 . . ?
N11 C30 C29 116.2(5) . . ?
N11 C30 C35 123.2(6) . . ?
C35 C30 C29 120.5(5) . . ?
H31A C31 H31B 109.5 . . ?
H31A C31 H31C 109.5 . . ?
H31B C31 H31C 109.5 . . ?
C32 C31 H31A 109.5 . . ?
C32 C31 H31B 109.5 . . ?
C32 C31 H31C 109.5 . . ?
C31 C32 H32A 108.9 . . ?
C31 C32 H32B 108.9 . . ?
C31 C32 C33 113.2(7) . . ?
H32A C32 H32B 107.8 . . ?
C33 C32 H32A 108.9 . . ?
C33 C32 H32B 108.9 . . ?
C32 C33 H33A 109.1 . . ?
C32 C33 H33B 109.1 . . ?
C32 C33 C34 112.4(6) . . ?
H33A C33 H33B 107.9 . . ?
C34 C33 H33A 109.1 . . ?
C34 C33 H33B 109.1 . . ?
C33 C34 H34A 108.5 . . ?
C33 C34 H34B 108.5 . . ?
H34A C34 H34B 107.5 . . ?
C35 C34 C33 115.1(5) . . ?
C35 C34 H34A 108.5 . . ?
C35 C34 H34B 108.5 . . ?
C30 C35 C34 122.9(5) . . ?
C30 C35 C36 120.3(6) . . ?
C36 C35 C34 116.8(5) . . ?
N12 C36 C35 176.9(7) . . ?
H37A C37 H37B 109.5 . . ?
H37A C37 H37C 109.5 . . ?
H37B C37 H37C 109.5 . . ?
C38 C37 H37A 109.5 . . ?
C38 C37 H37B 109.5 . . ?
C38 C37 H37C 109.5 . . ?
C37 C38 H38A 109.0 . . ?
C37 C38 H38B 109.0 . . ?
C37 C38 C39 112.8(8) . . ?
H38A C38 H38B 107.8 . . ?
C39 C38 H38A 109.0 . . ?
C39 C38 H38B 109.0 . . ?
C38 C39 H39A 108.7 . . ?
C38 C39 H39B 108.7 . . ?
H39A C39 H39B 107.6 . . ?
C40 C39 C38 114.1(7) . . ?
C40 C39 H39A 108.7 . . ?
C40 C39 H39B 108.7 . . ?
C39 C40 H40A 109.0 . . ?
C39 C40 H40B 109.0 . . ?
C39 C40 C41 112.8(6) . . ?
H40A C40 H40B 107.8 . . ?
C41 C40 H40A 109.0 . . ?
C41 C40 H40B 109.0 . . ?
C40 C41 H41A 108.7 . . ?
C40 C41 H41B 108.7 . . ?
H41A C41 H41B 107.6 . . ?
C42 C41 C40 114.0(6) . . ?
C42 C41 H41A 108.7 . . ?
C42 C41 H41B 108.7 . . ?
N9 C42 C41 115.8(5) . . ?
N9 C42 C47 123.0(6) . . ?
C47 C42 C41 121.1(6) . . ?
H43A C43 H43B 109.5 . . ?
H43A C43 H43C 109.5 . . ?
H43B C43 H43C 109.5 . . ?
C44 C43 H43A 109.5 . . ?
C44 C43 H43B 109.5 . . ?
C44 C43 H43C 109.5 . . ?
C43 C44 H44A 109.0 . . ?
C43 C44 H44B 109.0 . . ?
H44A C44 H44B 107.8 . . ?
C45 C44 C43 113.1(10) . . ?
C45 C44 H44A 109.0 . . ?
C45 C44 H44B 109.0 . . ?
C44 C45 H45A 108.6 . . ?
C44 C45 H45B 108.6 . . ?
H45A C45 H45B 107.5 . . ?
C46 C45 C44 114.8(8) . . ?
C46 C45 H45A 108.6 . . ?
C46 C45 H45B 108.6 . . ?
C45 C46 H46A 108.3 . . ?
C45 C46 H46B 108.3 . . ?
H46A C46 H46B 107.4 . . ?
C47 C46 C45 115.9(7) . . ?
C47 C46 H46A 108.3 . . ?
C47 C46 H46B 108.3 . . ?
C42 C47 C46 123.5(6) . . ?
C42 C47 C48 119.2(6) . . ?
C48 C47 C46 117.1(6) . . ?
N10 C48 C47 179.3(8) . . ?
N1 C49 C50 121.3(6) . . ?
C54 C49 N1 120.0(6) . . ?
C54 C49 C50 118.6(6) . . ?
C49 C50 C55 121.7(6) . . ?
C51 C50 C49 118.7(7) . . ?
C51 C50 C55 119.5(7) . . ?
C50 C51 H51 118.7 . . ?
C52 C51 C50 122.6(7) . . ?
C52 C51 H51 118.7 . . ?
C51 C52 H52 120.5 . . ?
C51 C52 C53 119.1(7) . . ?
C53 C52 H52 120.5 . . ?
C52 C53 H53 119.5 . . ?
C52 C53 C54 120.9(7) . . ?
C54 C53 H53 119.5 . . ?
C49 C54 C53 119.7(7) . . ?
C49 C54 C125 121.6(6) . . ?
C53 C54 C125 118.6(7) . . ?
C50 C55 H55 108.4 . . ?
C50 C55 C56 112.6(8) . . ?
C50 C55 C57 109.2(9) . . ?
C56 C55 H55 108.4 . . ?
C56 C55 C57 109.8(7) . . ?
C57 C55 H55 108.4 . . ?
C55 C56 H56A 109.5 . . ?
C55 C56 H56B 109.5 . . ?
C55 C56 H56C 109.5 . . ?
H56A C56 H56B 109.5 . . ?
H56A C56 H56C 109.5 . . ?
H56B C56 H56C 109.5 . . ?
C55 C57 H57A 109.5 . . ?
C55 C57 H57B 109.5 . . ?
C55 C57 H57C 109.5 . . ?
H57A C57 H57B 109.5 . . ?
H57A C57 H57C 109.5 . . ?
H57B C57 H57C 109.5 . . ?
H59A C59 H59B 109.5 . . ?
H59A C59 H59C 109.5 . . ?
H59B C59 H59C 109.5 . . ?
C125 C59 H59A 109.5 . . ?
C125 C59 H59B 109.5 . . ?
C125 C59 H59C 109.5 . . ?
K1 C60 H60A 49.0 . . ?
K1 C60 H60B 79.8 . . ?
K1 C60 H60C 158.2 . . ?
H60A C60 H60B 109.5 . . ?
H60A C60 H60C 109.5 . . ?
H60B C60 H60C 109.5 . . ?
C125 C60 K1 84.5(5) . . ?
C125 C60 H60A 109.5 . . ?
C125 C60 H60B 109.5 . . ?
C125 C60 H60C 109.5 . . ?
C62 C61 N2 122.4(5) . . ?
C66 C61 N2 117.9(6) . . ?
C66 C61 C62 119.6(6) . . ?
C61 C62 C63 119.6(6) . . ?
C61 C62 C67 122.4(6) . . ?
C63 C62 C67 117.9(6) . . ?
C62 C63 H63 120.0 . . ?
C64 C63 C62 119.9(8) . . ?
C64 C63 H63 120.0 . . ?
C63 C64 H64 119.8 . . ?
C63 C64 C65 120.5(8) . . ?
C65 C64 H64 119.8 . . ?
C64 C65 H65 118.8 . . ?
C64 C65 C66 122.5(8) . . ?
C66 C65 H65 118.8 . . ?
C61 C66 C70 122.1(7) . . ?
C65 C66 C61 117.8(7) . . ?
C65 C66 C70 120.1(7) . . ?
C62 C67 H67 107.4 . . ?
C62 C67 C68 112.0(6) . . ?
C62 C67 C69 113.2(6) . . ?
C68 C67 H67 107.4 . . ?
C69 C67 H67 107.4 . . ?
C69 C67 C68 109.0(6) . . ?
C67 C68 H68A 109.5 . . ?
C67 C68 H68B 109.5 . . ?
C67 C68 H68C 109.5 . . ?
H68A C68 H68B 109.5 . . ?
H68A C68 H68C 109.5 . . ?
H68B C68 H68C 109.5 . . ?
C67 C69 H69A 109.5 . . ?
C67 C69 H69B 109.5 . . ?
C67 C69 H69C 109.5 . . ?
H69A C69 H69B 109.5 . . ?
H69A C69 H69C 109.5 . . ?
H69B C69 H69C 109.5 . . ?
C66 C70 H70 106.9 . . ?
C66 C70 C71 115.9(7) . . ?
C66 C70 C72 110.6(6) . . ?
C71 C70 H70 106.9 . . ?
C71 C70 C72 109.2(7) . . ?
C72 C70 H70 106.9 . . ?
C70 C71 H71A 109.5 . . ?
C70 C71 H71B 109.5 . . ?
C70 C71 H71C 109.5 . . ?
H71A C71 H71B 109.5 . . ?
H71A C71 H71C 109.5 . . ?
H71B C71 H71C 109.5 . . ?
C70 C72 H72A 109.5 . . ?
C70 C72 H72B 109.5 . . ?
C70 C72 H72C 109.5 . . ?
H72A C72 H72B 109.5 . . ?
H72A C72 H72C 109.5 . . ?
H72B C72 H72C 109.5 . . ?
N3 C73 C74 118.1(6) . . ?
N3 C73 C78 123.4(7) . . ?
C74 C73 C78 118.4(7) . . ?
C73 C74 C79 120.6(6) . . ?
C75 C74 C73 121.1(8) . . ?
C75 C74 C79 118.2(8) . . ?
C74 C75 H75 120.8 . . ?
C74 C75 C76 118.4(9) . . ?
C76 C75 H75 120.8 . . ?
C75 C76 H76 119.5 . . ?
C77 C76 C75 121.1(9) . . ?
C77 C76 H76 119.5 . . ?
C76 C77 H77 118.7 . . ?
C76 C77 C78 122.6(10) . . ?
C78 C77 H77 118.7 . . ?
C73 C78 C82 123.5(7) . . ?
C77 C78 C73 118.3(9) . . ?
C77 C78 C82 118.1(8) . . ?
C74 C79 H79 107.2 . . ?
C74 C79 C80 116.0(7) . . ?
C80 C79 H79 107.2 . . ?
C81 C79 C74 108.5(6) . . ?
C81 C79 H79 107.2 . . ?
C81 C79 C80 110.4(7) . . ?
C79 C80 H80A 109.5 . . ?
C79 C80 H80B 109.5 . . ?
C79 C80 H80C 109.5 . . ?
H80A C80 H80B 109.5 . . ?
H80A C80 H80C 109.5 . . ?
H80B C80 H80C 109.5 . . ?
K2 C81 H81A 55.1 . . ?
K2 C81 H81B 71.5 . . ?
K2 C81 H81C 161.8 . . ?
C79 C81 K2 86.5(4) . . ?
C79 C81 H81A 109.5 . . ?
C79 C81 H81B 109.5 . . ?
C79 C81 H81C 109.5 . . ?
H81A C81 H81B 109.5 . . ?
H81A C81 H81C 109.5 . . ?
H81B C81 H81C 109.5 . . ?
C78 C82 H82 108.6 . . ?
C78 C82 C83 113.0(9) . . ?
C78 C82 C84 108.5(7) . . ?
C83 C82 H82 108.6 . . ?
C83 C82 C84 109.4(7) . . ?
C84 C82 H82 108.6 . . ?
C82 C83 H83A 109.5 . . ?
C82 C83 H83B 109.5 . . ?
C82 C83 H83C 109.5 . . ?
H83A C83 H83B 109.5 . . ?
H83A C83 H83C 109.5 . . ?
H83B C83 H83C 109.5 . . ?
C82 C84 H84A 109.5 . . ?
C82 C84 H84B 109.5 . . ?
C82 C84 H84C 109.5 . . ?
H84A C84 H84B 109.5 . . ?
H84A C84 H84C 109.5 . . ?
H84B C84 H84C 109.5 . . ?
N4 C85 C86 119.6(6) . . ?
C90 C85 N4 121.2(6) . . ?
C90 C85 C86 119.1(7) . . ?
C85 C86 C91 121.2(7) . . ?
C87 C86 C85 117.3(8) . . ?
C87 C86 C91 121.4(7) . . ?
C86 C87 H87 118.7 . . ?
C88 C87 C86 122.6(8) . . ?
C88 C87 H87 118.7 . . ?
C87 C88 H88 120.2 . . ?
C87 C88 C89 119.5(9) . . ?
C89 C88 H88 120.2 . . ?
C88 C89 H89 119.6 . . ?
C88 C89 C90 120.7(8) . . ?
C90 C89 H89 119.6 . . ?
C85 C90 C94 121.5(6) . . ?
C89 C90 C85 120.6(7) . . ?
C89 C90 C94 117.8(7) . . ?
C86 C91 H91 107.7 . . ?
C86 C91 C92 114.3(8) . . ?
C92 C91 H91 107.7 . . ?
C93 C91 C86 110.3(7) . . ?
C93 C91 H91 107.7 . . ?
C93 C91 C92 109.0(7) . . ?
C91 C92 H92A 109.5 . . ?
C91 C92 H92B 109.5 . . ?
C91 C92 H92C 109.5 . . ?
H92A C92 H92B 109.5 . . ?
H92A C92 H92C 109.5 . . ?
H92B C92 H92C 109.5 . . ?
C91 C93 H93A 109.5 . . ?
C91 C93 H93B 109.5 . . ?
C91 C93 H93C 109.5 . . ?
H93A C93 H93B 109.5 . . ?
H93A C93 H93C 109.5 . . ?
H93B C93 H93C 109.5 . . ?
C90 C94 H94 107.5 . . ?
C95 C94 C90 110.1(6) . . ?
C95 C94 H94 107.5 . . ?
C95 C94 C96 111.5(7) . . ?
C96 C94 C90 112.5(6) . . ?
C96 C94 H94 107.5 . . ?
C94 C95 H95A 109.5 . . ?
C94 C95 H95B 109.5 . . ?
C94 C95 H95C 109.5 . . ?
H95A C95 H95B 109.5 . . ?
H95A C95 H95C 109.5 . . ?
H95B C95 H95C 109.5 . . ?
C94 C96 H96A 109.5 . . ?
C94 C96 H96B 109.5 . . ?
C94 C96 H96C 109.5 . . ?
H96A C96 H96B 109.5 . . ?
H96A C96 H96C 109.5 . . ?
H96B C96 H96C 109.5 . . ?
N5 C97 C98 121.1(6) . . ?
C102 C97 N5 120.6(6) . . ?
C102 C97 C98 118.3(6) . . ?
C97 C98 C103 121.6(6) . . ?
C99 C98 C97 118.2(7) . . ?
C99 C98 C103 120.1(7) . . ?
C98 C99 H99 119.1 . . ?
C100 C99 C98 121.8(8) . . ?
C100 C99 H99 119.1 . . ?
C99 C100 H100 119.9 . . ?
C99 C100 C101 120.1(8) . . ?
C101 C100 H100 119.9 . . ?
C100 C101 H101 120.2 . . ?
C102 C101 C100 119.7(8) . . ?
C102 C101 H101 120.2 . . ?
C97 C102 C106 119.9(6) . . ?
C101 C102 C97 121.8(7) . . ?
C101 C102 C106 118.3(7) . . ?
C98 C103 H103 107.4 . . ?
C98 C103 C105 109.5(6) . . ?
C104 C103 C98 113.5(6) . . ?
C104 C103 H103 107.4 . . ?
C104 C103 C105 111.3(7) . . ?
C105 C103 H103 107.4 . . ?
C103 C104 H10A 109.5 . . ?
C103 C104 H10B 109.5 . . ?
C103 C104 H10C 109.5 . . ?
H10A C104 H10B 109.5 . . ?
H10A C104 H10C 109.5 . . ?
H10B C104 H10C 109.5 . . ?
C103 C105 H10D 109.5 . . ?
C103 C105 H10E 109.5 . . ?
C103 C105 H10F 109.5 . . ?
H10D C105 H10E 109.5 . . ?
H10D C105 H10F 109.5 . . ?
H10E C105 H10F 109.5 . . ?
C102 C106 H106 107.2 . . ?
C107 C106 C102 112.1(9) . . ?
C107 C106 H106 107.2 . . ?
C108 C106 C102 110.8(6) . . ?
C108 C106 H106 107.2 . . ?
C108 C106 C107 111.9(10) . . ?
C106 C107 H10G 109.5 . . ?
C106 C107 H10H 109.5 . . ?
C106 C107 H10I 109.5 . . ?
H10G C107 H10H 109.5 . . ?
H10G C107 H10I 109.5 . . ?
H10H C107 H10I 109.5 . . ?
C106 C108 H10J 109.5 . . ?
C106 C108 H10K 109.5 . . ?
C106 C108 H10L 109.5 . . ?
H10J C108 H10K 109.5 . . ?
H10J C108 H10L 109.5 . . ?
H10K C108 H10L 109.5 . . ?
N6 C109 C110 123.7(6) . . ?
C114 C109 N6 118.3(6) . . ?
C114 C109 C110 117.9(6) . . ?
C109 C110 C115 123.2(6) . . ?
C111 C110 C109 119.2(7) . . ?
C111 C110 C115 117.3(7) . . ?
C110 C111 H111 119.0 . . ?
C112 C111 C110 122.0(8) . . ?
C112 C111 H111 119.0 . . ?
C111 C112 H112 120.7 . . ?
C111 C112 C113 118.6(7) . . ?
C113 C112 H112 120.7 . . ?
C112 C113 H113 119.1 . . ?
C114 C113 C112 121.7(8) . . ?
C114 C113 H113 119.1 . . ?
C109 C114 C118 121.8(6) . . ?
C113 C114 C109 120.1(7) . . ?
C113 C114 C118 118.1(7) . . ?
C110 C115 H115 107.8 . . ?
C110 C115 C116 108.9(6) . . ?
C110 C115 C117 115.7(7) . . ?
C116 C115 H115 107.8 . . ?
C116 C115 C117 108.7(6) . . ?
C117 C115 H115 107.8 . . ?
C115 C116 H11D 109.5 . . ?
C115 C116 H11E 109.5 . . ?
C115 C116 H11F 109.5 . . ?
H11D C116 H11E 109.5 . . ?
H11D C116 H11F 109.5 . . ?
H11E C116 H11F 109.5 . . ?
C115 C117 H11G 109.5 . . ?
C115 C117 H11H 109.5 . . ?
C115 C117 H11I 109.5 . . ?
H11G C117 H11H 109.5 . . ?
H11G C117 H11I 109.5 . . ?
H11H C117 H11I 109.5 . . ?
C114 C118 H118 107.0 . . ?
C119 C118 C114 112.4(7) . . ?
C119 C118 H118 107.0 . . ?
C120 C118 C114 113.4(7) . . ?
C120 C118 H118 107.0 . . ?
C120 C118 C119 109.7(11) . . ?
C118 C119 H11J 109.5 . . ?
C118 C119 H11K 109.5 . . ?
C118 C119 H11L 109.5 . . ?
H11J C119 H11K 109.5 . . ?
H11J C119 H11L 109.5 . . ?
H11K C119 H11L 109.5 . . ?
C118 C120 H12D 109.5 . . ?
C118 C120 H12E 109.5 . . ?
C118 C120 H12F 109.5 . . ?
H12D C120 H12E 109.5 . . ?
H12D C120 H12F 109.5 . . ?
H12E C120 H12F 109.5 . . ?
O1 C121 H12G 109.5 . . ?
O1 C121 H12H 109.5 . . ?
O1 C121 H12I 109.5 . . ?
H12G C121 H12H 109.5 . . ?
H12G C121 H12I 109.5 . . ?
H12H C121 H12I 109.5 . . ?
K1 C122 H12J 153.4 . . ?
K1 C122 H12K 92.0 . . ?
O1 C122 K1 45.9(3) . . ?
O1 C122 H12J 109.2 . . ?
O1 C122 H12K 109.2 . . ?
O1 C122 C123 112.0(6) . . ?
H12J C122 H12K 107.9 . . ?
C123 C122 K1 79.2(4) . . ?
C123 C122 H12J 109.2 . . ?
C123 C122 H12K 109.2 . . ?
K1 C123 H12L 149.5 . . ?
K1 C123 H12M 98.1 . . ?
O2 C123 K1 45.3(3) . . ?
O2 C123 C122 112.9(6) . . ?
O2 C123 H12L 109.0 . . ?
O2 C123 H12M 109.0 . . ?
C122 C123 K1 76.4(4) . . ?
C122 C123 H12L 109.0 . . ?
C122 C123 H12M 109.0 . . ?
H12L C123 H12M 107.8 . . ?
O2 C124 H12N 109.5 . . ?
O2 C124 H12O 109.5 . . ?
O2 C124 H12P 109.5 . . ?
H12N C124 H12O 109.5 . . ?
H12N C124 H12P 109.5 . . ?
H12O C124 H12P 109.5 . . ?
C54 C125 H125 107.8 . . ?
C59 C125 C54 115.9(8) . . ?
C59 C125 H125 107.8 . . ?
C60 C125 C54 107.7(7) . . ?
C60 C125 C59 109.4(7) . . ?
C60 C125 H125 107.8 . . ?
O3 C126 H12Q 112.2 . . ?
O3 C126 H12R 112.2 . . ?
O3 C126 C127 98.0(10) . . ?
H12Q C126 H12R 109.8 . . ?
C127 C126 H12Q 112.2 . . ?
C127 C126 H12R 112.2 . . ?
C126 C127 H12S 110.0 . . ?
C126 C127 H12T 110.0 . . ?
H12S C127 H12T 108.4 . . ?
C128 C127 C126 108.3(12) . . ?
C128 C127 H12S 110.0 . . ?
C128 C127 H12T 110.0 . . ?
C127 C128 H12U 112.3 . . ?
C127 C128 H12V 112.3 . . ?
C127 C128 C129 97.5(11) . . ?
H12U C128 H12V 109.9 . . ?
C129 C128 H12U 112.3 . . ?
C129 C128 H12V 112.3 . . ?
O3 C129 C128 109.1(11) . . ?
O3 C129 H12W 109.9 . . ?
O3 C129 H12X 109.9 . . ?
C128 C129 H12W 109.9 . . ?
C128 C129 H12X 109.9 . . ?
H12W C129 H12X 108.3 . . ?
O4 C130 H13D 109.1 . . ?
O4 C130 H13E 109.1 . . ?
O4 C130 C131 112.3(15) . . ?
H13D C130 H13E 107.9 . . ?
C131 C130 H13D 109.1 . . ?
C131 C130 H13E 109.1 . . ?
C130 C131 H13F 110.8 . . ?
C130 C131 H13G 110.8 . . ?
C130 C131 C132 104.8(15) . . ?
H13F C131 H13G 108.9 . . ?
C132 C131 H13F 110.8 . . ?
C132 C131 H13G 110.8 . . ?
C131 C132 H13H 110.6 . . ?
C131 C132 H13I 110.6 . . ?
C131 C132 C133 105.9(13) . . ?
H13H C132 H13I 108.7 . . ?
C133 C132 H13H 110.6 . . ?
C133 C132 H13I 110.6 . . ?
O4 C133 C132 107.0(13) . . ?
O4 C133 H13J 110.3 . . ?
O4 C133 H13K 110.3 . . ?
C132 C133 H13J 110.3 . . ?
C132 C133 H13K 110.3 . . ?
H13J C133 H13K 108.6 . . ?
O5 C134 H13L 110.3 . . ?
O5 C134 H13M 110.3 . . ?
O5 C134 C135 106.9(7) . . ?
H13L C134 H13M 108.6 . . ?
C135 C134 H13L 110.3 . . ?
C135 C134 H13M 110.3 . . ?
C134 C135 H13N 110.6 . . ?
C134 C135 H13O 110.6 . . ?
H13N C135 H13O 108.8 . . ?
C136 C135 C134 105.5(7) . . ?
C136 C135 H13N 110.6 . . ?
C136 C135 H13O 110.6 . . ?
C135 C136 H13P 110.8 . . ?
C135 C136 H13Q 110.8 . . ?
H13P C136 H13Q 108.9 . . ?
C137 C136 C135 104.7(8) . . ?
C137 C136 H13P 110.8 . . ?
C137 C136 H13Q 110.8 . . ?
O5 C137 C136 108.9(8) . . ?
O5 C137 H13R 109.9 . . ?
O5 C137 H13S 109.9 . . ?
C136 C137 H13R 109.9 . . ?
C136 C137 H13S 109.9 . . ?
H13R C137 H13S 108.3 . . ?
O6 C138 H13T 109.5 . . ?
O6 C138 H13U 109.5 . . ?
O6 C138 H13V 109.5 . . ?
H13T C138 H13U 109.5 . . ?
H13T C138 H13V 109.5 . . ?
H13U C138 H13V 109.5 . . ?
O6 C139 H13W 110.0 . . ?
O6 C139 H13X 110.0 . . ?
O6 C139 C140 108.7(8) . . ?
H13W C139 H13X 108.3 . . ?
C140 C139 H13W 110.0 . . ?
C140 C139 H13X 110.0 . . ?
O7 C140 C139 109.4(7) . . ?
O7 C140 H14C 109.8 . . ?
O7 C140 H14D 109.8 . . ?
C139 C140 H14C 109.8 . . ?
C139 C140 H14D 109.8 . . ?
H14C C140 H14D 108.2 . . ?
O7 C141 H14E 109.5 . . ?
O7 C141 H14F 109.5 . . ?
O7 C141 H14G 109.5 . . ?
H14E C141 H14F 109.5 . . ?
H14E C141 H14G 109.5 . . ?
H14F C141 H14G 109.5 . . ?

loop_
_geom_bond_atom_site_label_1
_geom_bond_atom_site_label_2
_geom_bond_distance
_geom_bond_site_symmetry_2
_geom_bond_publ_flag
K1 Mg1 3.196(5) . ?
K1 O1 2.648(6) . ?
K1 O2 2.674(7) . ?
K1 N1 2.982(6) . ?
K1 N2 2.885(6) . ?
K1 N8 2.925(6) . ?
K1 C1 2.926(7) . ?
K1 C2 2.893(7) . ?
K1 C60 3.507(12) . ?
K1 C122 3.423(8) . ?
K1 C123 3.460(9) . ?
K2 Mg2 3.290(5) . ?
K2 O3 2.646(7) . ?
K2 O4 2.773(9) . ?
K2 N3 2.909(7) . ?
K2 N4 3.191(7) . ?
K2 N10 2.959(7) . ?
K2 C5 2.967(8) . ?
K2 C6 3.081(8) . ?
K2 C81 3.396(11) . ?
K3 Mg3 3.384(6) . ?
K3 O5 2.766(6) . ?
K3 O6 2.887(8) . ?
K3 O7 2.819(7) . ?
K3 N5 3.167(7) . ?
K3 N6 3.102(7) . ?
K3 N12 3.030(6) . ?
K3 C9 3.007(7) . ?
K3 C10 2.974(7) . ?
Mg1 N1 2.029(5) . ?
Mg1 N2 2.030(6) . ?
Mg1 N8 2.080(6) . ?
Mg1 N11 2.017(6) . ?
Mg1 C1 2.847(7) . ?
Mg1 C2 2.838(6) . ?
Mg2 N3 2.036(6) . ?
Mg2 N4 2.005(6) . ?
Mg2 N7 2.035(6) . ?
Mg2 N10 2.094(7) . ?
Mg2 C5 2.815(7) . ?
Mg2 C6 2.813(7) . ?
Mg3 N5 2.017(6) . ?
Mg3 N6 2.007(6) . ?
Mg3 N9 2.008(6) . ?
Mg3 N12 2.103(6) . ?
Mg3 C9 2.790(7) . ?
Mg3 C10 2.800(7) . ?
O1 C121 1.416(8) . ?
O1 C122 1.399(9) . ?
O2 C123 1.384(8) . ?
O2 C124 1.394(8) . ?
O3 C126 1.419(13) . ?
O3 C129 1.417(11) . ?
O4 C130 1.406(16) . ?
O4 C133 1.348(14) . ?
O5 C134 1.417(10) . ?
O5 C137 1.387(10) . ?
O6 C138 1.458(12) . ?
O6 C139 1.439(10) . ?
O7 C140 1.401(9) . ?
O7 C141 1.387(10) . ?
N1 C1 1.437(7) . ?
N1 C49 1.411(8) . ?
N2 C2 1.428(7) . ?
N2 C61 1.413(8) . ?
N3 C5 1.428(8) . ?
N3 C73 1.386(8) . ?
N4 C6 1.408(8) . ?
N4 C85 1.412(8) . ?
N5 C9 1.421(7) . ?
N5 C97 1.409(8) . ?
N6 C10 1.428(7) . ?
N6 C109 1.418(8) . ?
N7 H7 0.8600 . ?
N7 C18 1.314(7) . ?
N8 C24 1.162(7) . ?
N9 H9 0.8600 . ?
N9 C42 1.334(7) . ?
N10 C48 1.158(8) . ?
N11 H11 0.8600 . ?
N11 C30 1.337(7) . ?
N12 C36 1.164(7) . ?
C1 C2 1.340(8) . ?
C1 C3 1.521(8) . ?
C2 C4 1.522(8) . ?
C3 H3A 0.9600 . ?
C3 H3B 0.9600 . ?
C3 H3C 0.9600 . ?
C4 H4A 0.9600 . ?
C4 H4B 0.9600 . ?
C4 H4C 0.9600 . ?
C5 C6 1.347(9) . ?
C5 C7 1.525(9) . ?
C6 C8 1.511(8) . ?
C7 H7A 0.9600 . ?
C7 H7B 0.9600 . ?
C7 H7C 0.9600 . ?
C8 H8A 0.9600 . ?
C8 H8B 0.9600 . ?
C8 H8C 0.9600 . ?
C9 C10 1.355(8) . ?
C9 C11 1.531(8) . ?
C10 C12 1.519(8) . ?
C11 H11A 0.9600 . ?
C11 H11B 0.9600 . ?
C11 H11C 0.9600 . ?
C12 H12A 0.9600 . ?
C12 H12B 0.9600 . ?
C12 H12C 0.9600 . ?
C13 H13A 0.9600 . ?
C13 H13B 0.9600 . ?
C13 H13C 0.9600 . ?
C13 C14 1.532(10) . ?
C14 H14A 0.9700 . ?
C14 H14B 0.9700 . ?
C14 C15 1.499(9) . ?
C15 H15A 0.9700 . ?
C15 H15B 0.9700 . ?
C15 C16 1.512(9) . ?
C16 H16A 0.9700 . ?
C16 H16B 0.9700 . ?
C16 C17 1.519(8) . ?
C17 H17A 0.9700 . ?
C17 H17B 0.9700 . ?
C17 C18 1.483(9) . ?
C18 C23 1.403(9) . ?
C19 C20 1.586(17) . ?
C19 C21 1.08(3) . ?
C20 C21 1.556(10) . ?
C21 C22 1.547(10) . ?
C22 C23 1.520(10) . ?
C22 C21A 1.28(4) . ?
C23 C24 1.377(9) . ?
C25 H25A 0.9600 . ?
C25 H25B 0.9600 . ?
C25 H25C 0.9600 . ?
C25 C26 1.710(15) . ?
C26 H26A 0.9700 . ?
C26 H26B 0.9700 . ?
C26 C27 1.612(16) . ?
C27 H27A 0.9700 . ?
C27 H27B 0.9700 . ?
C27 C28 1.415(13) . ?
C28 H28A 0.9700 . ?
C28 H28B 0.9700 . ?
C28 C29 1.531(9) . ?
C29 H29A 0.9700 . ?
C29 H29B 0.9700 . ?
C29 C30 1.492(8) . ?
C30 C35 1.389(8) . ?
C31 H31A 0.9600 . ?
C31 H31B 0.9600 . ?
C31 H31C 0.9600 . ?
C31 C32 1.506(11) . ?
C32 H32A 0.9700 . ?
C32 H32B 0.9700 . ?
C32 C33 1.513(10) . ?
C33 H33A 0.9700 . ?
C33 H33B 0.9700 . ?
C33 C34 1.534(8) . ?
C34 H34A 0.9700 . ?
C34 H34B 0.9700 . ?
C34 C35 1.512(9) . ?
C35 C36 1.393(8) . ?
C37 H37A 0.9600 . ?
C37 H37B 0.9600 . ?
C37 H37C 0.9600 . ?
C37 C38 1.521(13) . ?
C38 H38A 0.9700 . ?
C38 H38B 0.9700 . ?
C38 C39 1.538(10) . ?
C39 H39A 0.9700 . ?
C39 H39B 0.9700 . ?
C39 C40 1.477(10) . ?
C40 H40A 0.9700 . ?
C40 H40B 0.9700 . ?
C40 C41 1.523(9) . ?
C41 H41A 0.9700 . ?
C41 H41B 0.9700 . ?
C41 C42 1.509(8) . ?
C42 C47 1.390(8) . ?
C43 H43A 0.9600 . ?
C43 H43B 0.9600 . ?
C43 H43C 0.9600 . ?
C43 C44 1.536(14) . ?
C44 H44A 0.9700 . ?
C44 H44B 0.9700 . ?
C44 C45 1.525(11) . ?
C45 H45A 0.9700 . ?
C45 H45B 0.9700 . ?
C45 C46 1.521(11) . ?
C46 H46A 0.9700 . ?
C46 H46B 0.9700 . ?
C46 C47 1.519(9) . ?
C47 C48 1.394(9) . ?
C49 C50 1.412(8) . ?
C49 C54 1.386(9) . ?
C50 C51 1.407(10) . ?
C50 C55 1.513(10) . ?
C51 H51 0.9300 . ?
C51 C52 1.343(10) . ?
C52 H52 0.9300 . ?
C52 C53 1.372(10) . ?
C53 H53 0.9300 . ?
C53 C54 1.418(10) . ?
C54 C125 1.522(10) . ?
C55 H55 0.9800 . ?
C55 C56 1.527(13) . ?
C55 C57 1.539(14) . ?
C56 H56A 0.9600 . ?
C56 H56B 0.9600 . ?
C56 H56C 0.9600 . ?
C57 H57A 0.9600 . ?
C57 H57B 0.9600 . ?
C57 H57C 0.9600 . ?
C59 H59A 0.9600 . ?
C59 H59B 0.9600 . ?
C59 H59C 0.9600 . ?
C59 C125 1.516(12) . ?
C60 H60A 0.9600 . ?
C60 H60B 0.9600 . ?
C60 H60C 0.9600 . ?
C60 C125 1.499(11) . ?
C61 C62 1.405(9) . ?
C61 C66 1.402(8) . ?
C62 C63 1.407(9) . ?
C62 C67 1.510(9) . ?
C63 H63 0.9300 . ?
C63 C64 1.357(11) . ?
C64 H64 0.9300 . ?
C64 C65 1.356(11) . ?
C65 H65 0.9300 . ?
C65 C66 1.395(11) . ?
C66 C70 1.486(10) . ?
C67 H67 0.9800 . ?
C67 C68 1.523(9) . ?
C67 C69 1.518(10) . ?
C68 H68A 0.9600 . ?
C68 H68B 0.9600 . ?
C68 H68C 0.9600 . ?
C69 H69A 0.9600 . ?
C69 H69B 0.9600 . ?
C69 H69C 0.9600 . ?
C70 H70 0.9800 . ?
C70 C71 1.516(10) . ?
C70 C72 1.522(11) . ?
C71 H71A 0.9600 . ?
C71 H71B 0.9600 . ?
C71 H71C 0.9600 . ?
C72 H72A 0.9600 . ?
C72 H72B 0.9600 . ?
C72 H72C 0.9600 . ?
C73 C74 1.411(10) . ?
C73 C78 1.445(10) . ?
C74 C75 1.405(10) . ?
C74 C79 1.521(10) . ?
C75 H75 0.9300 . ?
C75 C76 1.419(13) . ?
C76 H76 0.9300 . ?
C76 C77 1.337(13) . ?
C77 H77 0.9300 . ?
C77 C78 1.401(12) . ?
C78 C82 1.514(12) . ?
C79 H79 0.9800 . ?
C79 C80 1.516(10) . ?
C79 C81 1.515(9) . ?
C80 H80A 0.9600 . ?
C80 H80B 0.9600 . ?
C80 H80C 0.9600 . ?
C81 H81A 0.9600 . ?
C81 H81B 0.9600 . ?
C81 H81C 0.9600 . ?
C82 H82 0.9800 . ?
C82 C83 1.527(12) . ?
C82 C84 1.543(10) . ?
C83 H83A 0.9600 . ?
C83 H83B 0.9600 . ?
C83 H83C 0.9600 . ?
C84 H84A 0.9600 . ?
C84 H84B 0.9600 . ?
C84 H84C 0.9600 . ?
C85 C86 1.435(9) . ?
C85 C90 1.406(9) . ?
C86 C87 1.411(12) . ?
C86 C91 1.510(11) . ?
C87 H87 0.9300 . ?
C87 C88 1.375(13) . ?
C88 H88 0.9300 . ?
C88 C89 1.379(11) . ?
C89 H89 0.9300 . ?
C89 C90 1.392(10) . ?
C90 C94 1.514(9) . ?
C91 H91 0.9800 . ?
C91 C92 1.528(10) . ?
C91 C93 1.508(11) . ?
C92 H92A 0.9600 . ?
C92 H92B 0.9600 . ?
C92 H92C 0.9600 . ?
C93 H93A 0.9600 . ?
C93 H93B 0.9600 . ?
C93 H93C 0.9600 . ?
C94 H94 0.9800 . ?
C94 C95 1.487(10) . ?
C94 C96 1.510(9) . ?
C95 H95A 0.9600 . ?
C95 H95B 0.9600 . ?
C95 H95C 0.9600 . ?
C96 H96A 0.9600 . ?
C96 H96B 0.9600 . ?
C96 H96C 0.9600 . ?
C97 C98 1.409(9) . ?
C97 C102 1.409(9) . ?
C98 C99 1.405(10) . ?
C98 C103 1.525(9) . ?
C99 H99 0.9300 . ?
C99 C100 1.370(11) . ?
C100 H100 0.9300 . ?
C100 C101 1.375(11) . ?
C101 H101 0.9300 . ?
C101 C102 1.370(10) . ?
C102 C106 1.539(10) . ?
C103 H103 0.9800 . ?
C103 C104 1.517(10) . ?
C103 C105 1.533(10) . ?
C104 H10A 0.9600 . ?
C104 H10B 0.9600 . ?
C104 H10C 0.9600 . ?
C105 H10D 0.9600 . ?
C105 H10E 0.9600 . ?
C105 H10F 0.9600 . ?
C106 H106 0.9800 . ?
C106 C107 1.499(12) . ?
C106 C108 1.489(13) . ?
C107 H10G 0.9600 . ?
C107 H10H 0.9600 . ?
C107 H10I 0.9600 . ?
C108 H10J 0.9600 . ?
C108 H10K 0.9600 . ?
C108 H10L 0.9600 . ?
C109 C110 1.418(9) . ?
C109 C114 1.413(9) . ?
C110 C111 1.409(10) . ?
C110 C115 1.487(10) . ?
C111 H111 0.9300 . ?
C111 C112 1.361(11) . ?
C112 H112 0.9300 . ?
C112 C113 1.390(11) . ?
C113 H113 0.9300 . ?
C113 C114 1.387(9) . ?
C114 C118 1.521(9) . ?
C115 H115 0.9800 . ?
C115 C116 1.531(10) . ?
C115 C117 1.549(10) . ?
C116 H11D 0.9600 . ?
C116 H11E 0.9600 . ?
C116 H11F 0.9600 . ?
C117 H11G 0.9600 . ?
C117 H11H 0.9600 . ?
C117 H11I 0.9600 . ?
C118 H118 0.9800 . ?
C118 C119 1.493(13) . ?
C118 C120 1.440(12) . ?
C119 H11J 0.9600 . ?
C119 H11K 0.9600 . ?
C119 H11L 0.9600 . ?
C120 H12D 0.9600 . ?
C120 H12E 0.9600 . ?
C120 H12F 0.9600 . ?
C121 H12G 0.9600 . ?
C121 H12H 0.9600 . ?
C121 H12I 0.9600 . ?
C122 H12J 0.9700 . ?
C122 H12K 0.9700 . ?
C122 C123 1.457(10) . ?
C123 H12L 0.9700 . ?
C123 H12M 0.9700 . ?
C124 H12N 0.9600 . ?
C124 H12O 0.9600 . ?
C124 H12P 0.9600 . ?
C125 H125 0.9800 . ?
C126 H12Q 0.9700 . ?
C126 H12R 0.9700 . ?
C126 C127 1.613(15) . ?
C127 H12S 0.9700 . ?
C127 H12T 0.9700 . ?
C127 C128 1.439(16) . ?
C128 H12U 0.9700 . ?
C128 H12V 0.9700 . ?
C128 C129 1.488(9) . ?
C129 H12W 0.9700 . ?
C129 H12X 0.9700 . ?
C130 H13D 0.9700 . ?
C130 H13E 0.9700 . ?
C130 C131 1.417(17) . ?
C131 H13F 0.9700 . ?
C131 H13G 0.9700 . ?
C131 C132 1.461(19) . ?
C132 H13H 0.9700 . ?
C132 H13I 0.9700 . ?
C132 C133 1.542(17) . ?
C133 H13J 0.9700 . ?
C133 H13K 0.9700 . ?
C134 H13L 0.9700 . ?
C134 H13M 0.9700 . ?
C134 C135 1.499(10) . ?
C135 H13N 0.9700 . ?
C135 H13O 0.9700 . ?
C135 C136 1.461(11) . ?
C136 H13P 0.9700 . ?
C136 H13Q 0.9700 . ?
C136 C137 1.443(12) . ?
C137 H13R 0.9700 . ?
C137 H13S 0.9700 . ?
C138 H13T 0.9600 . ?
C138 H13U 0.9600 . ?
C138 H13V 0.9600 . ?
C139 H13W 0.9700 . ?
C139 H13X 0.9700 . ?
C139 C140 1.473(11) . ?
C140 H14C 0.9700 . ?
C140 H14D 0.9700 . ?
C141 H14E 0.9600 . ?
C141 H14F 0.9600 . ?
C141 H14G 0.9600 . ?
C19A C20A 0.99(4) . ?

loop_
_geom_torsion_atom_site_label_1
_geom_torsion_atom_site_label_2
_geom_torsion_atom_site_label_3
_geom_torsion_atom_site_label_4
_geom_torsion
_geom_torsion_site_symmetry_1
_geom_torsion_site_symmetry_2
_geom_torsion_site_symmetry_3
_geom_torsion_site_symmetry_4
_geom_torsion_publ_flag
K1 O1 C122 C123 -47.7(7) . . . . ?
K1 O2 C123 C122 -38.9(8) . . . . ?
K1 N1 C1 Mg1 69.1(2) . . . . ?
K1 N1 C1 C2 66.0(5) . . . . ?
K1 N1 C1 C3 -107.3(5) . . . . ?
K1 N1 C49 C50 159.0(5) . . . . ?
K1 N1 C49 C54 -24.9(8) . . . . ?
K1 N2 C2 Mg1 -72.9(2) . . . . ?
K1 N2 C2 C1 -67.0(5) . . . . ?
K1 N2 C2 C4 101.7(5) . . . . ?
K1 N2 C61 C62 -158.1(4) . . . . ?
K1 N2 C61 C66 25.7(8) . . . . ?
K1 C1 C2 Mg1 69.67(15) . . . . ?
K1 C1 C2 N2 65.6(5) . . . . ?
K1 C1 C2 C4 -102.3(6) . . . . ?
K1 C60 C125 C54 -102.0(6) . . . . ?
K1 C60 C125 C59 131.2(7) . . . . ?
K1 C122 C123 O2 27.3(6) . . . . ?
K2 O3 C126 C127 168.2(7) . . . . ?
K2 O3 C129 C128 168.3(8) . . . . ?
K2 O4 C130 C131 -167.1(14) . . . . ?
K2 O4 C133 C132 162.8(10) . . . . ?
K2 N3 C5 Mg2 76.9(3) . . . . ?
K2 N3 C5 C6 70.5(6) . . . . ?
K2 N3 C5 C7 -100.7(5) . . . . ?
K2 N3 C73 C74 -29.3(9) . . . . ?
K2 N3 C73 C78 154.4(5) . . . . ?
K2 N4 C6 Mg2 -66.0(3) . . . . ?
K2 N4 C6 C5 -64.7(5) . . . . ?
K2 N4 C6 C8 112.2(6) . . . . ?
K2 N4 C85 C86 178.5(4) . . . . ?
K2 N4 C85 C90 1.2(9) . . . . ?
K2 C5 C6 Mg2 70.58(14) . . . . ?
K2 C5 C6 N4 69.6(5) . . . . ?
K2 C5 C6 C8 -107.2(6) . . . . ?
K3 O5 C134 C135 -176.8(5) . . . . ?
K3 O5 C137 C136 165.3(6) . . . . ?
K3 O6 C139 C140 62.3(7) . . . . ?
K3 O7 C140 C139 32.3(8) . . . . ?
K3 N5 C9 Mg3 70.1(3) . . . . ?
K3 N5 C9 C10 68.8(6) . . . . ?
K3 N5 C9 C11 -104.7(5) . . . . ?
K3 N5 C97 C98 153.9(4) . . . . ?
K3 N5 C97 C102 -27.8(8) . . . . ?
K3 N6 C10 Mg3 -72.2(3) . . . . ?
K3 N6 C10 C9 -71.6(5) . . . . ?
K3 N6 C10 C12 95.7(5) . . . . ?
K3 N6 C109 C110 -135.4(6) . . . . ?
K3 N6 C109 C114 48.0(8) . . . . ?
K3 C9 C10 Mg3 73.86(16) . . . . ?
K3 C9 C10 N6 73.4(5) . . . . ?
K3 C9 C10 C12 -93.2(6) . . . . ?
Mg1 N1 C1 K1 -69.1(2) . . . . ?
Mg1 N1 C1 C2 -3.1(6) . . . . ?
Mg1 N1 C1 C3 -176.4(4) . . . . ?
Mg1 N1 C49 C50 -87.0(7) . . . . ?
Mg1 N1 C49 C54 89.1(7) . . . . ?
Mg1 N2 C2 K1 72.9(2) . . . . ?
Mg1 N2 C2 C1 5.9(7) . . . . ?
Mg1 N2 C2 C4 174.5(4) . . . . ?
Mg1 N2 C61 C62 87.6(6) . . . . ?
Mg1 N2 C61 C66 -88.6(6) . . . . ?
Mg1 N11 C30 C29 12.8(9) . . . . ?
Mg1 N11 C30 C35 -165.3(4) . . . . ?
Mg1 C1 C2 K1 -69.67(15) . . . . ?
Mg1 C1 C2 N2 -4.1(5) . . . . ?
Mg1 C1 C2 C4 -172.0(6) . . . . ?
Mg2 N3 C5 K2 -76.9(3) . . . . ?
Mg2 N3 C5 C6 -6.4(7) . . . . ?
Mg2 N3 C5 C7 -177.6(5) . . . . ?
Mg2 N3 C73 C74 85.2(7) . . . . ?
Mg2 N3 C73 C78 -91.1(7) . . . . ?
Mg2 N4 C6 K2 66.0(3) . . . . ?
Mg2 N4 C6 C5 1.4(7) . . . . ?
Mg2 N4 C6 C8 178.3(4) . . . . ?
Mg2 N4 C85 C86 70.1(8) . . . . ?
Mg2 N4 C85 C90 -107.2(6) . . . . ?
Mg2 N7 C18 C17 3.1(11) . . . . ?
Mg2 N7 C18 C23 -174.0(6) . . . . ?
Mg2 C5 C6 K2 -70.58(14) . . . . ?
Mg2 C5 C6 N4 -1.0(5) . . . . ?
Mg2 C5 C6 C8 -177.8(6) . . . . ?
Mg3 N5 C9 K3 -70.1(3) . . . . ?
Mg3 N5 C9 C10 -1.3(7) . . . . ?
Mg3 N5 C9 C11 -174.8(5) . . . . ?
Mg3 N5 C97 C98 -84.5(7) . . . . ?
Mg3 N5 C97 C102 93.8(7) . . . . ?
Mg3 N6 C10 K3 72.2(3) . . . . ?
Mg3 N6 C10 C9 0.6(7) . . . . ?
Mg3 N6 C10 C12 167.9(5) . . . . ?
Mg3 N6 C109 C110 104.3(7) . . . . ?
Mg3 N6 C109 C114 -72.3(8) . . . . ?
Mg3 N9 C42 C41 12.3(10) . . . . ?
Mg3 N9 C42 C47 -168.8(5) . . . . ?
Mg3 C9 C10 K3 -73.86(16) . . . . ?
Mg3 C9 C10 N6 -0.4(5) . . . . ?
Mg3 C9 C10 C12 -167.1(6) . . . . ?
O1 C122 C123 K1 32.8(5) . . . . ?
O1 C122 C123 O2 60.1(9) . . . . ?
O3 C126 C127 C128 29.0(15) . . . . ?
O4 C130 C131 C132 2(3) . . . . ?
O5 C134 C135 C136 -0.8(10) . . . . ?
O6 C139 C140 O7 -64.1(9) . . . . ?
N1 C1 C2 K1 -67.6(5) . . . . ?
N1 C1 C2 Mg1 2.1(4) . . . . ?
N1 C1 C2 N2 -2.0(8) . . . . ?
N1 C1 C2 C4 -169.9(5) . . . . ?
N1 C49 C50 C51 -177.6(6) . . . . ?
N1 C49 C50 C55 6.4(11) . . . . ?
N1 C49 C54 C53 178.8(6) . . . . ?
N1 C49 C54 C125 -3.9(9) . . . . ?
N2 C61 C62 C63 179.8(6) . . . . ?
N2 C61 C62 C67 -3.9(9) . . . . ?
N2 C61 C66 C65 179.7(6) . . . . ?
N2 C61 C66 C70 -1.5(9) . . . . ?
N3 C5 C6 K2 -66.0(5) . . . . ?
N3 C5 C6 Mg2 4.6(5) . . . . ?
N3 C5 C6 N4 3.6(9) . . . . ?
N3 C5 C6 C8 -173.2(5) . . . . ?
N3 C73 C74 C75 -177.5(6) . . . . ?
N3 C73 C74 C79 4.8(9) . . . . ?
N3 C73 C78 C77 179.7(7) . . . . ?
N3 C73 C78 C82 4.8(11) . . . . ?
N4 C85 C86 C87 -174.8(7) . . . . ?
N4 C85 C86 C91 5.9(10) . . . . ?
N4 C85 C90 C89 174.6(6) . . . . ?
N4 C85 C90 C94 -4.7(9) . . . . ?
N5 C9 C10 K3 -72.9(5) . . . . ?
N5 C9 C10 Mg3 0.9(5) . . . . ?
N5 C9 C10 N6 0.5(9) . . . . ?
N5 C9 C10 C12 -166.1(6) . . . . ?
N5 C97 C98 C99 -177.1(5) . . . . ?
N5 C97 C98 C103 7.3(9) . . . . ?
N5 C97 C102 C101 177.5(6) . . . . ?
N5 C97 C102 C106 -1.9(9) . . . . ?
N6 C109 C110 C111 176.1(7) . . . . ?
N6 C109 C110 C115 -10.0(11) . . . . ?
N6 C109 C114 C113 -179.0(7) . . . . ?
N6 C109 C114 C118 1.2(10) . . . . ?
N7 C18 C23 C22 -0.8(11) . . . . ?
N7 C18 C23 C24 179.4(6) . . . . ?
N9 C42 C47 C46 6.0(11) . . . . ?
N9 C42 C47 C48 -178.0(7) . . . . ?
N11 C30 C35 C34 1.9(9) . . . . ?
N11 C30 C35 C36 -176.6(5) . . . . ?
C1 N1 C49 C50 66.0(8) . . . . ?
C1 N1 C49 C54 -118.0(6) . . . . ?
C2 N2 C61 C62 -55.6(7) . . . . ?
C2 N2 C61 C66 128.2(6) . . . . ?
C3 C1 C2 K1 105.3(6) . . . . ?
C3 C1 C2 Mg1 175.0(6) . . . . ?
C3 C1 C2 N2 170.9(5) . . . . ?
C3 C1 C2 C4 3.0(9) . . . . ?
C5 N3 C73 C74 -136.0(6) . . . . ?
C5 N3 C73 C78 47.7(9) . . . . ?
C6 N4 C85 C86 -87.3(7) . . . . ?
C6 N4 C85 C90 95.4(7) . . . . ?
C7 C5 C6 K2 104.6(6) . . . . ?
C7 C5 C6 Mg2 175.1(7) . . . . ?
C7 C5 C6 N4 174.2(6) . . . . ?
C7 C5 C6 C8 -2.6(10) . . . . ?
C9 N5 C97 C98 62.6(7) . . . . ?
C9 N5 C97 C102 -119.1(6) . . . . ?
C10 N6 C109 C110 -43.5(9) . . . . ?
C10 N6 C109 C114 139.9(6) . . . . ?
C11 C9 C10 K3 100.4(6) . . . . ?
C11 C9 C10 Mg3 174.2(6) . . . . ?
C11 C9 C10 N6 173.8(5) . . . . ?
C11 C9 C10 C12 7.2(10) . . . . ?
C13 C14 C15 C16 -176.9(7) . . . . ?
C14 C15 C16 C17 -176.6(6) . . . . ?
C15 C16 C17 C18 -178.5(6) . . . . ?
C16 C17 C18 N7 8.1(9) . . . . ?
C16 C17 C18 C23 -174.7(6) . . . . ?
C17 C18 C23 C22 -177.9(6) . . . . ?
C17 C18 C23 C24 2.3(10) . . . . ?
C19 C20 C21 C22 165(16) . . . . ?
C19 C21 C22 C23 6(4) . . . . ?
C20 C19 C21 C22 -176(4) . . . . ?
C20 C21 C22 C23 -157(14) . . . . ?
C21 C22 C23 C18 -84.3(19) . . . . ?
C21 C22 C23 C24 95.5(18) . . . . ?
C25 C26 C27 C28 -178.3(9) . . . . ?
C26 C27 C28 C29 -168.9(8) . . . . ?
C27 C28 C29 C30 -178.2(8) . . . . ?
C28 C29 C30 N11 55.4(7) . . . . ?
C28 C29 C30 C35 -126.4(6) . . . . ?
C29 C30 C35 C34 -176.2(5) . . . . ?
C29 C30 C35 C36 5.3(8) . . . . ?
C31 C32 C33 C34 -170.3(7) . . . . ?
C32 C33 C34 C35 178.5(6) . . . . ?
C33 C34 C35 C30 73.4(8) . . . . ?
C33 C34 C35 C36 -108.1(6) . . . . ?
C37 C38 C39 C40 175.4(8) . . . . ?
C38 C39 C40 C41 -178.2(7) . . . . ?
C39 C40 C41 C42 62.3(8) . . . . ?
C40 C41 C42 N9 56.7(8) . . . . ?
C40 C41 C42 C47 -122.2(7) . . . . ?
C41 C42 C47 C46 -175.2(7) . . . . ?
C41 C42 C47 C48 0.8(10) . . . . ?
C43 C44 C45 C46 -172.6(8) . . . . ?
C44 C45 C46 C47 177.8(7) . . . . ?
C45 C46 C47 C42 73.5(9) . . . . ?
C45 C46 C47 C48 -102.6(8) . . . . ?
C49 N1 C1 K1 132.7(5) . . . . ?
C49 N1 C1 Mg1 -158.2(6) . . . . ?
C49 N1 C1 C2 -161.3(5) . . . . ?
C49 N1 C1 C3 25.4(7) . . . . ?
C49 C50 C51 C52 -2.4(12) . . . . ?
C49 C50 C55 C56 -126.3(8) . . . . ?
C49 C50 C55 C57 111.5(8) . . . . ?
C49 C54 C125 C59 -142.5(7) . . . . ?
C49 C54 C125 C60 94.6(8) . . . . ?
C50 C49 C54 C53 -5.1(10) . . . . ?
C50 C49 C54 C125 172.2(7) . . . . ?
C50 C51 C52 C53 -2.8(13) . . . . ?
C51 C50 C55 C56 57.8(12) . . . . ?
C51 C50 C55 C57 -64.5(11) . . . . ?
C51 C52 C53 C54 4.0(12) . . . . ?
C52 C53 C54 C49 -0.1(11) . . . . ?
C52 C53 C54 C125 -177.5(7) . . . . ?
C53 C54 C125 C59 34.8(10) . . . . ?
C53 C54 C125 C60 -88.0(9) . . . . ?
C54 C49 C50 C51 6.3(10) . . . . ?
C54 C49 C50 C55 -169.7(8) . . . . ?
C55 C50 C51 C52 173.7(9) . . . . ?
C61 N2 C2 K1 -139.2(5) . . . . ?
C61 N2 C2 Mg1 147.9(6) . . . . ?
C61 N2 C2 C1 153.8(5) . . . . ?
C61 N2 C2 C4 -37.5(7) . . . . ?
C61 C62 C63 C64 1.4(10) . . . . ?
C61 C62 C67 C68 -118.6(7) . . . . ?
C61 C62 C67 C69 117.6(7) . . . . ?
C61 C66 C70 C71 146.3(7) . . . . ?
C61 C66 C70 C72 -88.8(8) . . . . ?
C62 C61 C66 C65 3.4(9) . . . . ?
C62 C61 C66 C70 -177.8(6) . . . . ?
C62 C63 C64 C65 2.0(12) . . . . ?
C63 C62 C67 C68 57.8(8) . . . . ?
C63 C62 C67 C69 -66.0(8) . . . . ?
C63 C64 C65 C66 -2.7(13) . . . . ?
C64 C65 C66 C61 0.0(11) . . . . ?
C64 C65 C66 C70 -178.8(7) . . . . ?
C65 C66 C70 C71 -35.0(10) . . . . ?
C65 C66 C70 C72 90.0(9) . . . . ?
C66 C61 C62 C63 -4.1(9) . . . . ?
C66 C61 C62 C67 172.2(6) . . . . ?
C67 C62 C63 C64 -175.1(7) . . . . ?
C73 N3 C5 K2 139.2(5) . . . . ?
C73 N3 C5 Mg2 -143.9(7) . . . . ?
C73 N3 C5 C6 -150.3(6) . . . . ?
C73 N3 C5 C7 38.5(8) . . . . ?
C73 C74 C75 C76 -2.3(11) . . . . ?
C73 C74 C79 C80 -151.7(7) . . . . ?
C73 C74 C79 C81 83.4(8) . . . . ?
C73 C78 C82 C83 -130.1(8) . . . . ?
C73 C78 C82 C84 108.3(8) . . . . ?
C74 C73 C78 C77 3.4(10) . . . . ?
C74 C73 C78 C82 -171.5(7) . . . . ?
C74 C75 C76 C77 3.2(14) . . . . ?
C74 C79 C81 K2 -102.5(5) . . . . ?
C75 C74 C79 C80 30.5(9) . . . . ?
C75 C74 C79 C81 -94.4(8) . . . . ?
C75 C76 C77 C78 -0.7(16) . . . . ?
C76 C77 C78 C73 -2.6(14) . . . . ?
C76 C77 C78 C82 172.6(9) . . . . ?
C77 C78 C82 C83 55.0(11) . . . . ?
C77 C78 C82 C84 -66.6(10) . . . . ?
C78 C73 C74 C75 -1.0(10) . . . . ?
C78 C73 C74 C79 -178.7(6) . . . . ?
C79 C74 C75 C76 175.5(7) . . . . ?
C80 C79 C81 K2 129.4(6) . . . . ?
C85 N4 C6 K2 -132.7(5) . . . . ?
C85 N4 C6 Mg2 161.3(7) . . . . ?
C85 N4 C6 C5 162.7(6) . . . . ?
C85 N4 C6 C8 -20.4(8) . . . . ?
C85 C86 C87 C88 -1.2(14) . . . . ?
C85 C86 C91 C92 -140.6(7) . . . . ?
C85 C86 C91 C93 96.2(9) . . . . ?
C85 C90 C94 C95 101.1(8) . . . . ?
C85 C90 C94 C96 -133.9(7) . . . . ?
C86 C85 C90 C89 -2.8(10) . . . . ?
C86 C85 C90 C94 177.9(6) . . . . ?
C86 C87 C88 C89 0.1(16) . . . . ?
C87 C86 C91 C92 40.1(11) . . . . ?
C87 C86 C91 C93 -83.0(10) . . . . ?
C87 C88 C89 C90 -0.2(15) . . . . ?
C88 C89 C90 C85 1.6(12) . . . . ?
C88 C89 C90 C94 -179.1(8) . . . . ?
C89 C90 C94 C95 -78.2(8) . . . . ?
C89 C90 C94 C96 46.8(9) . . . . ?
C90 C85 C86 C87 2.5(10) . . . . ?
C90 C85 C86 C91 -176.7(6) . . . . ?
C91 C86 C87 C88 178.0(9) . . . . ?
C97 N5 C9 K3 136.2(5) . . . . ?
C97 N5 C9 Mg3 -153.7(6) . . . . ?
C97 N5 C9 C10 -155.0(6) . . . . ?
C97 N5 C9 C11 31.5(8) . . . . ?
C97 C98 C99 C100 -1.6(10) . . . . ?
C97 C98 C103 C104 -121.2(8) . . . . ?
C97 C98 C103 C105 113.8(7) . . . . ?
C97 C102 C106 C107 -143.2(8) . . . . ?
C97 C102 C106 C108 91.0(9) . . . . ?
C98 C97 C102 C101 -4.1(9) . . . . ?
C98 C97 C102 C106 176.5(6) . . . . ?
C98 C99 C100 C101 -2.2(12) . . . . ?
C99 C98 C103 C104 63.2(9) . . . . ?
C99 C98 C103 C105 -61.8(8) . . . . ?
C99 C100 C101 C102 2.8(12) . . . . ?
C100 C101 C102 C97 0.4(11) . . . . ?
C100 C101 C102 C106 179.8(7) . . . . ?
C101 C102 C106 C107 37.4(10) . . . . ?
C101 C102 C106 C108 -88.5(10) . . . . ?
C102 C97 C98 C99 4.6(9) . . . . ?
C102 C97 C98 C103 -171.1(5) . . . . ?
C103 C98 C99 C100 174.2(6) . . . . ?
C109 N6 C10 K3 -134.0(5) . . . . ?
C109 N6 C10 Mg3 153.7(7) . . . . ?
C109 N6 C10 C9 154.3(6) . . . . ?
C109 N6 C10 C12 -38.3(8) . . . . ?
C109 C110 C111 C112 5.2(13) . . . . ?
C109 C110 C115 C116 -104.3(8) . . . . ?
C109 C110 C115 C117 133.0(7) . . . . ?
C109 C114 C118 C119 -119.9(11) . . . . ?
C109 C114 C118 C120 115.0(10) . . . . ?
C110 C109 C114 C113 4.2(11) . . . . ?
C110 C109 C114 C118 -175.6(7) . . . . ?
C110 C111 C112 C113 0.2(15) . . . . ?
C111 C110 C115 C116 69.8(9) . . . . ?
C111 C110 C115 C117 -52.9(10) . . . . ?
C111 C112 C113 C114 -3.5(15) . . . . ?
C112 C113 C114 C109 1.2(13) . . . . ?
C112 C113 C114 C118 -179.0(8) . . . . ?
C113 C114 C118 C119 60.3(13) . . . . ?
C113 C114 C118 C120 -64.8(11) . . . . ?
C114 C109 C110 C111 -7.3(11) . . . . ?
C114 C109 C110 C115 166.6(7) . . . . ?
C115 C110 C111 C112 -169.0(9) . . . . ?
C121 O1 C122 K1 -137.2(7) . . . . ?
C121 O1 C122 C123 175.1(6) . . . . ?
C124 O2 C123 K1 -147.7(8) . . . . ?
C124 O2 C123 C122 173.4(7) . . . . ?
C126 O3 C129 C128 -17.8(14) . . . . ?
C126 C127 C128 C129 -37.9(14) . . . . ?
C127 C128 C129 O3 34.4(13) . . . . ?
C129 O3 C126 C127 -5.9(13) . . . . ?
C130 O4 C133 C132 -6.1(18) . . . . ?
C130 C131 C132 C133 -5(2) . . . . ?
C131 C132 C133 O4 7(2) . . . . ?
C133 O4 C130 C131 3(2) . . . . ?
C134 O5 C137 C136 -26.6(11) . . . . ?
C134 C135 C136 C137 -14.4(11) . . . . ?
C135 C136 C137 O5 25.6(12) . . . . ?
C137 O5 C134 C135 16.5(10) . . . . ?
C138 O6 C139 C140 -165.6(8) . . . . ?
C141 O7 C140 C139 -174.4(7) . . . . ?
C21A C22 C23 C18 -87(2) . . . . ?
C21A C22 C23 C24 92(2) . . . . ?
